data_7243920
loop_
_publ_author_name
'Korenev, Vladimir S.'
'Dorovatovskii, Pavel V.'
'Lazarenko, Vladimir A.'
'Abramov, Pavel A.'
'Sokolov, Maxim N.'

_publ_section_title
;
 Structural features of selenate based {Mo132} keplerate capsules
;
_journal_issue 2
_journal_name_full CrystEngComm
_journal_page_first 321
_journal_page_last 329
_journal_paper_doi 10.1039/D1CE01121A
_journal_volume 24
_journal_year 2022
_chemical_formula_sum 'C21.8 H130.8 Cl3 Mo132 N65.4 O581.4 Se30'
_chemical_formula_weight 25751.54
_space_group_crystal_system trigonal
_space_group_IT_number 167
_space_group_name_Hall '-R 3 2"c'
_space_group_name_H-M_alt 'R -3 c :H'
_atom_sites_solution_hydrogens geom
_atom_sites_solution_primary dual
_atom_sites_solution_secondary difmap
_audit_creation_method SHELXL-2017/1
_audit_update_record
;
2021-08-09 deposited with the CCDC.	2021-11-12 downloaded from the CCDC.
;
_cell_angle_alpha 90
_cell_angle_beta 90
_cell_angle_gamma 120
_cell_formula_units_Z 6
_cell_length_a 50.337(7)
_cell_length_b 50.337(7)
_cell_length_c 61.099(12)
_cell_measurement_reflns_used 969
_cell_measurement_temperature 100(2)
_cell_measurement_theta_max 28.10
_cell_measurement_theta_min 2.23
_cell_volume 134072(4)
_computing_cell_refinement 'XDS (Kabsch, 2010)'
_computing_data_collection 'Marccd (Doyle, 2011)'
_computing_data_reduction 'XDS (Kabsch, 2010)'
_computing_molecular_graphics 'ShelXle (H\"ubschle, 2011)'
_computing_publication_material 'CIFTAB (Sheldrick, 2015)'
_computing_structure_refinement 'SHELXL-2018 (Sheldrick, 2015)'
_computing_structure_solution 'SHELXT-2018 (Sheldrick, 2015)'
_diffrn_ambient_temperature 100(2)
_diffrn_detector_area_resol_mean 12.4
_diffrn_measured_fraction_theta_full 0.999
_diffrn_measured_fraction_theta_max 0.996
_diffrn_measurement_device_type 'Rayonix SX-165 CCD'
_diffrn_measurement_method '\f scan'
_diffrn_radiation_monochromator 'Double Crystal Monochromator'
_diffrn_radiation_source synchrotron
_diffrn_radiation_type synchrotron
_diffrn_radiation_wavelength 0.79272
_diffrn_reflns_av_R_equivalents 0.0775
_diffrn_reflns_av_unetI/netI 0.0372
_diffrn_reflns_Laue_measured_fraction_full 0.999
_diffrn_reflns_Laue_measured_fraction_max 0.996
_diffrn_reflns_limit_h_max 59
_diffrn_reflns_limit_h_min -65
_diffrn_reflns_limit_k_max 65
_diffrn_reflns_limit_k_min -65
_diffrn_reflns_limit_l_max 79
_diffrn_reflns_limit_l_min -78
_diffrn_reflns_number 287412
_diffrn_reflns_point_group_measured_fraction_full 0.999
_diffrn_reflns_point_group_measured_fraction_max 0.996
_diffrn_reflns_theta_full 28.401
_diffrn_reflns_theta_max 31.004
_diffrn_reflns_theta_min 1.428
_diffrn_source synchrotron
_exptl_absorpt_coefficient_mu 4.160
_exptl_absorpt_correction_T_max 1.0000
_exptl_absorpt_correction_T_min 0.8462
_exptl_absorpt_correction_type multi-scan
_exptl_absorpt_process_details 'XDS (Kabsch, 2010)'
_exptl_crystal_colour black
_exptl_crystal_density_diffrn 1.914
_exptl_crystal_description block
_exptl_crystal_F_000 71914
_exptl_crystal_size_max 0.300
_exptl_crystal_size_mid 0.200
_exptl_crystal_size_min 0.200
_refine_diff_density_max 1.805
_refine_diff_density_min -4.054
_refine_diff_density_rms 0.303
_refine_ls_extinction_method none
_refine_ls_goodness_of_fit_ref 1.211
_refine_ls_hydrogen_treatment constr
_refine_ls_matrix_type full
_refine_ls_number_parameters 1294
_refine_ls_number_reflns 34107
_refine_ls_number_restraints 90
_refine_ls_restrained_S_all 1.211
_refine_ls_R_factor_all 0.1236
_refine_ls_R_factor_gt 0.0921
_refine_ls_shift/su_max 0.002
_refine_ls_shift/su_mean 0.000
_refine_ls_structure_factor_coef Fsqd
_refine_ls_weighting_details 'w=1/[\s^2^(Fo^2^)+(0.2000P)^2^] where P=(Fo^2^+2Fc^2^)/3'
_refine_ls_weighting_scheme calc
_refine_ls_wR_factor_gt 0.2929
_refine_ls_wR_factor_ref 0.3187
_reflns_Friedel_coverage 0.000
_reflns_number_gt 23366
_reflns_number_total 34107
_reflns_threshold_expression 'I > 2\s(I)'
_cod_data_source_file d1ce01121a4.cif
_cod_data_source_block wk627
_cod_depositor_comments 'Adding full bibliography for 7243919--7243920.cif.'
_cod_original_cell_volume 134072(46)
_cod_original_formula_sum 'C21.80 H130.80 Cl3 Mo132 N65.40 O581.40 Se30'
_cod_database_code 7243920
_shelx_shelxl_version_number 2017/1
_shelx_space_group_comment
;
The symmetry employed for this shelxl refinement is uniquely defined
by the following loop, which should always be used as a source of
symmetry information in preference to the above space-group names.
They are only intended as comments.
;
_shelx_estimated_absorpt_t_min 0.368
_shelx_estimated_absorpt_t_max 0.490

loop_
_space_group_symop_operation_xyz
'x, y, z'
'-y, x-y, z'
'-x+y, -x, z'
'y, x, -z+1/2'
'x-y, -y, -z+1/2'
'-x, -x+y, -z+1/2'
'x+2/3, y+1/3, z+1/3'
'-y+2/3, x-y+1/3, z+1/3'
'-x+y+2/3, -x+1/3, z+1/3'
'y+2/3, x+1/3, -z+5/6'
'x-y+2/3, -y+1/3, -z+5/6'
'-x+2/3, -x+y+1/3, -z+5/6'
'x+1/3, y+2/3, z+2/3'
'-y+1/3, x-y+2/3, z+2/3'
'-x+y+1/3, -x+2/3, z+2/3'
'y+1/3, x+2/3, -z+7/6'
'x-y+1/3, -y+2/3, -z+7/6'
'-x+1/3, -x+y+2/3, -z+7/6'
'-x, -y, -z'
'y, -x+y, -z'
'x-y, x, -z'
'-y, -x, z-1/2'
'-x+y, y, z-1/2'
'x, x-y, z-1/2'
'-x+2/3, -y+1/3, -z+1/3'
'y+2/3, -x+y+1/3, -z+1/3'
'x-y+2/3, x+1/3, -z+1/3'
'-y+2/3, -x+1/3, z-1/6'
'-x+y+2/3, y+1/3, z-1/6'
'x+2/3, x-y+1/3, z-1/6'
'-x+1/3, -y+2/3, -z+2/3'
'y+1/3, -x+y+2/3, -z+2/3'
'x-y+1/3, x+2/3, -z+2/3'
'-y+1/3, -x+2/3, z+1/6'
'-x+y+1/3, y+2/3, z+1/6'
'x+1/3, x-y+2/3, z+1/6'

loop_
_atom_site_label
_atom_site_type_symbol
_atom_site_fract_x
_atom_site_fract_y
_atom_site_fract_z
_atom_site_U_iso_or_equiv
_atom_site_adp_type
_atom_site_occupancy
_atom_site_site_symmetry_order
_atom_site_calc_flag
_atom_site_refinement_flags_posn
_atom_site_refinement_flags_adp
_atom_site_refinement_flags_occupancy
_atom_site_disorder_assembly
_atom_site_disorder_group
C1 C 0.4097(5) 0.2310(6) 0.2688(4) 0.105(6) Uani 1 1 d . U . . .
C2 C 0.6648(4) 0.4914(4) 0.1872(3) 0.090(5) Uani 1 1 d . . . . .
C3 C 0.7638(3) 0.5936(4) 0.3997(2) 0.073(4) Uani 1 1 d . . . . .
C4 C 0.666667 0.333333 0.1371(5) 0.0782(13) Uani 1 3 d S TU P . .
N1 N 0.4067(5) 0.2468(5) 0.2852(4) 0.118(6) Uani 1 1 d . U . . .
H1A H 0.400652 0.238212 0.298167 0.142 Uiso 1 1 calc R U . . .
H1B H 0.410871 0.265798 0.283125 0.142 Uiso 1 1 calc R U . . .
N2 N 0.4042(4) 0.2035(5) 0.2702(3) 0.114(6) Uani 1 1 d . U . . .
H2A H 0.398052 0.193623 0.282746 0.137 Uiso 1 1 calc R U . . .
H2B H 0.406599 0.194379 0.258730 0.137 Uiso 1 1 calc R U . . .
N3 N 0.4200(4) 0.2464(4) 0.2479(3) 0.107(5) Uani 1 1 d . U . . .
H3A H 0.422322 0.236750 0.236696 0.128 Uiso 1 1 calc R U . . .
H3B H 0.423941 0.265438 0.246364 0.128 Uiso 1 1 calc R U . . .
N4 N 0.6907(4) 0.4951(4) 0.1813(3) 0.093(4) Uani 1 1 d . U . . .
H4A H 0.707660 0.510005 0.187054 0.111 Uiso 1 1 calc R U . . .
H4B H 0.691617 0.482707 0.171591 0.111 Uiso 1 1 calc R U . . .
N5 N 0.6390(3) 0.4692(4) 0.1801(3) 0.104(6) Uani 1 1 d . . . . .
H5A H 0.621561 0.466940 0.185057 0.125 Uiso 1 1 calc R U . . .
H5B H 0.638811 0.456265 0.170291 0.125 Uiso 1 1 calc R U . . .
N6 N 0.6653(5) 0.5099(4) 0.2011(3) 0.112(5) Uani 1 1 d . U . . .
H6A H 0.682896 0.524421 0.206316 0.134 Uiso 1 1 calc R U . . .
H6B H 0.647978 0.508331 0.205701 0.134 Uiso 1 1 calc R U . . .
N7 N 0.7902(3) 0.5972(3) 0.3961(2) 0.077(4) Uani 1 1 d . . . . .
H7A H 0.799506 0.592562 0.406321 0.092 Uiso 1 1 calc R U . . .
H7B H 0.799142 0.604212 0.383359 0.092 Uiso 1 1 calc R U . . .
N8 N 0.7491(3) 0.5830(3) 0.4186(2) 0.079(4) Uani 1 1 d . . . . .
H8A H 0.757674 0.578162 0.429240 0.095 Uiso 1 1 calc R U . . .
H8B H 0.730768 0.580853 0.420471 0.095 Uiso 1 1 calc R U . . .
N9 N 0.7491(3) 0.6003(4) 0.3833(2) 0.086(4) Uani 1 1 d . . . . .
H9A H 0.758089 0.607021 0.370524 0.104 Uiso 1 1 calc R U . . .
H9B H 0.730787 0.597927 0.385648 0.104 Uiso 1 1 calc R U . . .
N10 N 0.6406(3) 0.3332(3) 0.1367(3) 0.093(5) Uani 1 1 d . . . . .
H10A H 0.623173 0.315734 0.136193 0.111 Uiso 1 1 calc R U . . .
H10B H 0.640533 0.350680 0.136992 0.111 Uiso 1 1 calc R U . . .
O1 O 0.69025(19) 0.58364(19) 0.26897(13) 0.0532(18) Uani 1 1 d . . . . .
O2 O 0.55234(19) 0.35825(19) 0.15409(12) 0.0521(18) Uani 1 1 d . . . . .
O3 O 0.7067(2) 0.60088(18) 0.30455(13) 0.0539(18) Uani 1 1 d . . . . .
O4 O 0.6201(2) 0.5567(2) 0.30499(13) 0.0550(19) Uani 1 1 d . . . . .
O5 O 0.7475(2) 0.62318(19) 0.33828(14) 0.0554(19) Uani 1 1 d . . . . .
O6 O 0.52530(18) 0.37434(19) 0.17581(12) 0.0488(17) Uani 1 1 d . . . . .
O7 O 0.5710(2) 0.2999(2) 0.13287(14) 0.0571(19) Uani 1 1 d . . . . .
O8 O 0.6012(2) 0.4149(2) 0.14790(13) 0.0558(19) Uani 1 1 d . . . . .
O9 O 0.5854(2) 0.3932(2) 0.18999(13) 0.058(2) Uani 1 1 d . . . . .
O10 O 0.5172(2) 0.4144(2) 0.20063(13) 0.0556(19) Uani 1 1 d . . . . .
O11 O 0.42959(19) 0.1259(2) 0.22697(14) 0.058(2) Uani 1 1 d . . . . .
O12 O 0.5598(2) 0.5162(2) 0.29615(14) 0.059(2) Uani 1 1 d . . . . .
O13 O 0.53860(19) 0.33199(19) 0.19637(12) 0.0504(17) Uani 1 1 d . . . . .
O14 O 0.5792(2) 0.5355(2) 0.33839(14) 0.058(2) Uani 1 1 d . . . . .
O15 O 0.5859(2) 0.3316(2) 0.17137(14) 0.060(2) Uani 1 1 d . . . . .
O16 O 0.6316(2) 0.5377(2) 0.22711(14) 0.0549(19) Uani 1 1 d . . . . .
O17 O 0.6021(2) 0.4972(2) 0.28772(16) 0.061(2) Uani 1 1 d . . . . .
O18 O 0.4388(2) 0.1652(2) 0.28715(15) 0.059(2) Uani 1 1 d . . . . .
O19 O 0.4110(2) 0.2976(2) 0.25847(14) 0.058(2) Uani 1 1 d . . . . .
O20 O 0.4672(2) 0.2279(2) 0.17518(15) 0.061(2) Uani 1 1 d . . . . .
O21 O 0.4772(2) 0.4334(2) 0.37071(14) 0.058(2) Uani 1 1 d . . . . .
O22 O 0.6642(2) 0.53700(18) 0.30097(13) 0.0537(18) Uani 1 1 d . . . . .
O23 O 0.6319(2) 0.56936(19) 0.36501(14) 0.0569(19) Uani 1 1 d . . . . .
O24 O 0.72866(19) 0.4801(2) 0.14809(13) 0.0547(18) Uani 1 1 d . . . . .
O25 O 0.4410(2) 0.3624(2) 0.25773(15) 0.062(2) Uani 1 1 d . . . . .
O26 O 0.5996(2) 0.4884(2) 0.19836(14) 0.0568(19) Uani 1 1 d . . . . .
O27 O 0.6951(2) 0.6034(2) 0.36527(14) 0.058(2) Uani 1 1 d . . . . .
O28 O 0.5479(2) 0.3318(2) 0.11215(14) 0.062(2) Uani 1 1 d . . . . .
O29 O 0.7018(2) 0.4554(2) 0.10785(14) 0.066(2) Uani 1 1 d . . . . .
O30 O 0.7021(2) 0.56222(19) 0.33942(15) 0.058(2) Uani 1 1 d . . . . .
O31 O 0.74566(19) 0.4750(2) 0.19026(13) 0.0543(18) Uani 1 1 d . . . . .
O32 O 0.4854(2) 0.2925(2) 0.22172(14) 0.0574(19) Uani 1 1 d . . . . .
O33 O 0.4351(2) 0.2466(2) 0.20064(15) 0.060(2) Uani 1 1 d . . . . .
O34 O 0.3966(2) 0.1437(2) 0.25236(14) 0.061(2) Uani 1 1 d . . . . .
O35 O 0.5879(3) 0.5687(3) 0.27221(16) 0.073(3) Uani 1 1 d . . . . .
O36 O 0.4119(2) 0.1930(2) 0.22542(14) 0.058(2) Uani 1 1 d . . . . .
O37 O 0.6290(2) 0.4181(2) 0.10814(13) 0.063(2) Uani 1 1 d . . . . .
O38 O 0.4249(2) 0.2843(3) 0.17403(17) 0.070(2) Uani 1 1 d . . . . .
O39 O 0.6622(2) 0.6143(2) 0.28899(15) 0.062(2) Uani 1 1 d . . . . .
O40 O 0.7093(3) 0.6457(2) 0.33335(16) 0.068(2) Uani 1 1 d . . . . .
O41 O 0.6168(3) 0.5971(2) 0.33432(18) 0.073(3) Uani 1 1 d . . . . .
O42 O 0.5456(2) 0.4057(2) 0.13586(15) 0.066(2) Uani 1 1 d . . . . .
O43 O 0.7843(2) 0.5279(2) 0.13593(15) 0.066(2) Uani 1 1 d . . . . .
O44 O 0.6635(2) 0.5986(2) 0.23496(16) 0.066(2) Uani 1 1 d . . . . .
O45 O 0.4712(2) 0.3770(2) 0.17390(15) 0.065(2) Uani 1 1 d . . . . .
O46 O 0.4649(2) 0.4701(2) 0.34258(16) 0.064(2) Uani 1 1 d . . . . .
O47 O 0.4003(2) 0.3281(3) 0.22262(17) 0.072(3) Uani 1 1 d . . . . .
O48 O 0.5403(2) 0.4702(2) 0.17917(15) 0.065(2) Uani 1 1 d . . . . .
O49 O 0.5237(2) 0.5278(2) 0.32432(16) 0.066(2) Uani 1 1 d . . . . .
O50 O 0.3537(2) 0.0919(2) 0.27231(15) 0.066(2) Uani 1 1 d . . . . .
O51 O 0.5732(3) 0.4298(2) 0.21902(16) 0.074(3) Uani 1 1 d . . . . .
O52 O 0.3820(2) 0.1320(2) 0.20870(17) 0.069(2) Uani 1 1 d . . . . .
O53 O 0.6363(2) 0.3957(3) 0.16975(14) 0.070(3) Uani 1 1 d . . . . .
O54 O 0.6949(2) 0.4258(2) 0.16960(14) 0.070(2) Uani 1 1 d . . . . .
O55 O 0.4037(2) 0.1907(2) 0.17916(17) 0.070(2) Uani 1 1 d . . . . .
O56 O 0.4897(2) 0.3308(2) 0.14408(14) 0.059(2) Uani 1 1 d . . . . .
O57 O 0.4762(2) 0.2325(2) 0.21900(17) 0.074(3) Uani 1 1 d . . . . .
O58 O 0.3789(2) 0.3281(3) 0.27075(16) 0.069(2) Uani 1 1 d . . . . .
O59 O 0.4742(2) 0.3310(3) 0.25072(16) 0.081(3) Uani 1 1 d . . . . .
O60 O 0.52643(19) 0.30494(19) 0.15405(12) 0.0518(17) Uani 1 1 d . . . . .
O61 O 0.48276(19) 0.2878(2) 0.17593(13) 0.0556(19) Uani 1 1 d . . . . .
O62 O 0.48162(19) 0.3309(2) 0.18960(13) 0.0557(19) Uani 1 1 d . . . . .
O63 O 0.6663(2) 0.3978(2) 0.12994(15) 0.059(2) Uani 1 1 d . . . . .
O64 O 0.6364(2) 0.5562(2) 0.26935(14) 0.0545(19) Uani 1 1 d . . . . .
O65 O 0.5682(2) 0.4348(2) 0.17466(14) 0.057(2) Uani 1 1 d . . . . .
O66 O 0.5230(2) 0.3696(2) 0.22167(15) 0.058(2) Uani 1 1 d . . . . .
O67 O 0.6633(2) 0.58324(19) 0.32700(14) 0.0543(19) Uani 1 1 d . . . . .
O68 O 0.6036(2) 0.3652(2) 0.13308(13) 0.0552(19) Uani 1 1 d . . . . .
O69 O 0.4649(2) 0.3619(2) 0.21678(13) 0.0549(19) Uani 1 1 d . . . . .
O70 O 0.6252(2) 0.5219(2) 0.33892(16) 0.064(2) Uani 1 1 d . . . . .
O71 O 0.4453(2) 0.1738(2) 0.19863(15) 0.059(2) Uani 1 1 d . . . . .
O72 O 0.5472(2) 0.4679(2) 0.22548(15) 0.063(2) Uani 1 1 d . . . . .
O73 O 0.6653(2) 0.4505(2) 0.14480(14) 0.058(2) Uani 1 1 d . . . . .
O74 O 0.6647(2) 0.5228(2) 0.25579(15) 0.063(2) Uani 1 1 d . . . . .
O75 O 0.5067(2) 0.4674(2) 0.31207(15) 0.065(2) Uani 1 1 d . . . . .
O76 O 0.5264(2) 0.4869(2) 0.35502(14) 0.060(2) Uani 1 1 d . . . . .
O77 O 0.4348(2) 0.2992(2) 0.21764(15) 0.060(2) Uani 1 1 d . . . . .
O78 O 0.5801(2) 0.5162(2) 0.25327(14) 0.057(2) Uani 1 1 d . . . . .
O79 O 0.5769(2) 0.5291(2) 0.20923(15) 0.062(2) Uani 1 1 d . . . . .
O80 O 0.5644(2) 0.4772(2) 0.32546(19) 0.073(3) Uani 1 1 d . . . . .
O81 O 0.6030(3) 0.4786(2) 0.24362(17) 0.070(3) Uani 1 1 d . . . . .
O82 O 0.4585(2) 0.1839(2) 0.24389(16) 0.066(2) Uani 1 1 d . . . . .
O83 O 0.5159(2) 0.4292(2) 0.3405(2) 0.078(3) Uani 1 1 d . . . . .
O84 O 0.4570(2) 0.3324(3) 0.29042(16) 0.076(3) Uani 1 1 d . . . . .
O86 O 0.5979(5) 0.6210(5) 0.2981(4) 0.055(5) Uiso 0.4 1 d . . P . .
O87 O 0.4869(5) 0.4649(5) 0.2098(4) 0.062(5) Uiso 0.4 1 d . . P . .
O88 O 0.4790(6) 0.4924(6) 0.2778(5) 0.072(6) Uiso 0.4 1 d . . P . .
O89 O 0.5168(4) 0.2216(5) 0.2368(4) 0.171(9) Uani 1 1 d . . . . .
O90 O 0.4861(5) 0.2382(4) 0.2618(3) 0.141(6) Uani 1 1 d . U . . .
O91 O 0.4871(7) 0.3032(6) 0.2825(5) 0.204(11) Uani 1 1 d . U . . .
O92 O 0.5162(5) 0.3629(6) 0.2806(4) 0.179(9) Uani 1 1 d . U . . .
O93 O 0.6666(5) 0.3714(5) 0.1906(4) 0.166(8) Uani 1 1 d . U . . .
O94 O 0.6655(5) 0.4172(5) 0.2069(3) 0.154(7) Uani 1 1 d . U . . .
O95 O 0.6255(4) 0.4417(4) 0.2372(4) 0.144(6) Uani 1 1 d . U . . .
O96 O 0.5737(5) 0.4222(5) 0.2623(3) 0.150(7) Uani 1 1 d . U . . .
O97 O 0.5540(5) 0.4239(5) 0.3147(4) 0.169(9) Uani 1 1 d . . . . .
O98 O 0.5721(5) 0.4421(5) 0.3527(4) 0.173(9) Uani 1 1 d . U . . .
O99 O 0.6634(11) 0.4804(8) 0.0868(7) 0.075(9) Uiso 0.3 1 d . . P . .
O100 O 0.6761(8) 0.3896(8) 0.0831(7) 0.083(11) Uiso 0.3 1 d . . P . .
O101 O 0.4667(12) 0.4667(12) 0.250000 0.087(15) Uiso 0.3 2 d S . P . .
O102 O 0.4428(11) 0.4142(11) 0.1953(8) 0.063(11) Uiso 0.2 1 d . . P . .
O104 O 0.6915(7) 0.6647(7) 0.2520(5) 0.065(7) Uiso 0.3 1 d . . P . .
O107 O 0.6333(5) 0.6333(5) 0.250000 0.059(6) Uiso 0.5 2 d S . P . .
Se1 Se 0.59484(5) 0.44319(5) 0.24083(3) 0.0879(5) Uani 1 1 d . . . . .
Se2 Se 0.48545(5) 0.21959(5) 0.24080(3) 0.0878(5) Uani 1 1 d . . . . .
Se3 Se 0.55130(5) 0.44199(5) 0.33309(4) 0.0918(5) Uani 1 1 d . . . . .
Se4 Se 0.48382(6) 0.33171(6) 0.27597(4) 0.1012(6) Uani 1 1 d . . . . .
Se5 Se 0.66585(6) 0.40266(6) 0.18415(4) 0.1028(6) Uani 1 1 d . . . . .
Mo1 Mo 0.63564(2) 0.41063(2) 0.13340(2) 0.0508(2) Uani 1 1 d . . . . .
Mo2 Mo 0.43043(2) 0.33003(3) 0.23652(2) 0.0543(2) Uani 1 1 d . . . . .
Mo3 Mo 0.41451(2) 0.15649(2) 0.22165(2) 0.0544(2) Uani 1 1 d . . . . .
Mo4 Mo 0.41196(2) 0.32977(3) 0.27642(2) 0.0550(2) Uani 1 1 d . . . . .
Mo5 Mo 0.56380(3) 0.40351(3) 0.15788(2) 0.0505(3) Uani 0.9 1 d . . P . .
Mo6 Mo 0.76624(3) 0.50662(3) 0.15823(2) 0.0566(2) Uani 1 1 d . . . . .
Mo7 Mo 0.59148(3) 0.53785(3) 0.27820(2) 0.0575(3) Uani 1 1 d . . . . .
Mo8 Mo 0.66378(3) 0.56625(3) 0.24154(2) 0.0598(3) Uani 1 1 d . . . . .
Mo9 Mo 0.70786(3) 0.61213(3) 0.33736(2) 0.0537(3) Uani 0.9 1 d . . P . .
Mo10 Mo 0.49171(3) 0.37539(3) 0.19464(2) 0.0534(3) Uani 0.9 1 d . . P . .
Mo11 Mo 0.38792(3) 0.12307(3) 0.27793(2) 0.0544(3) Uani 0.9 1 d . . P . .
Mo12 Mo 0.44820(3) 0.28600(3) 0.19489(2) 0.0560(3) Uani 0.9 1 d . . P . .
Mo13 Mo 0.61839(4) 0.56533(4) 0.33745(2) 0.0559(3) Uani 0.8 1 d . . P . .
Mo14 Mo 0.56471(4) 0.33196(4) 0.13562(3) 0.0532(3) Uani 0.7 1 d . . P . .
Mo15 Mo 0.51017(2) 0.33134(2) 0.16587(2) 0.0508(2) Uani 1 1 d . . . . .
Mo16 Mo 0.69539(2) 0.44111(2) 0.13337(2) 0.0515(2) Uani 1 1 d . . . . .
Mo17 Mo 0.66333(3) 0.58203(2) 0.29399(2) 0.0525(2) Uani 1 1 d . . . . .
Mo18 Mo 0.53756(3) 0.50460(3) 0.32594(2) 0.0536(2) Uani 1 1 d . . . . .
Mo19 Mo 0.55629(3) 0.45707(2) 0.19709(2) 0.0530(2) Uani 1 1 d . . . . .
Mo20 Mo 0.48917(3) 0.45620(3) 0.34108(2) 0.0543(2) Uani 1 1 d . . . . .
Mo21 Mo 0.58585(3) 0.50549(2) 0.22183(2) 0.0534(2) Uani 1 1 d . . . . .
Mo22 Mo 0.43243(2) 0.20481(3) 0.19697(2) 0.0544(2) Uani 1 1 d . . . . .
Mo23 Mo 0.4024(3) 0.1369(3) 0.28040(16) 0.045(2) Uiso 0.1 1 d . . P . .
Mo24 Mo 0.57248(8) 0.33242(7) 0.14619(6) 0.0452(6) Uiso 0.3 1 d . . P . .
Mo25 Mo 0.62153(12) 0.55441(13) 0.33819(8) 0.0442(11) Uiso 0.2 1 d . . P . .
Mo26 Mo 0.4590(2) 0.28880(18) 0.20326(15) 0.0331(15) Uiso 0.1 1 d . . P . .
Mo27 Mo 0.4990(2) 0.3725(2) 0.20240(18) 0.042(2) Uiso 0.1 1 d . . P . .
Mo28 Mo 0.5681(3) 0.4028(3) 0.1644(2) 0.043(3) Uiso 0.1 1 d . . P . .
Mo29 Mo 0.7052(3) 0.5992(3) 0.33812(19) 0.050(3) Uiso 0.1 1 d . . P . .
Cl1 Cl 0.25024(17) 0.0041(2) 0.2494(2) 0.0719(18) Uiso 0.5 1 d . . P . .
O105 O 0.4661(19) 0.4294(19) 0.1112(14) 0.11(2) Uiso 0.2 1 d . . P A 1
N14 N 0.4545(13) 0.4130(14) 0.1241(9) 0.094(15) Uiso 0.3 1 d . . P B 2
H14A H 0.437699 0.398211 0.118088 0.113 Uiso 0.3 1 calc R U P B 2
H14B H 0.455344 0.430203 0.128062 0.113 Uiso 0.3 1 calc R U P B 2
C5 C 0.4798(10) 0.4090(10) 0.1275(7) 0.060(10) Uiso 0.3 1 d . . P B 2
N11 N 0.4797(9) 0.3853(9) 0.1223(7) 0.066(9) Uiso 0.3 1 d . . P B 2
H11A H 0.494140 0.381874 0.127206 0.079 Uiso 0.3 1 calc R U P B 2
H11B H 0.465227 0.371881 0.113669 0.079 Uiso 0.3 1 calc R U P B 2
N13 N 0.5020(8) 0.4301(8) 0.1408(6) 0.059(8) Uiso 0.3 1 d . . P B 2
H13A H 0.516529 0.426924 0.145847 0.071 Uiso 0.3 1 calc R U P B 2
H13B H 0.501759 0.446930 0.144423 0.071 Uiso 0.3 1 calc R U P B 2

loop_
_atom_site_aniso_label
_atom_site_aniso_U_11
_atom_site_aniso_U_22
_atom_site_aniso_U_33
_atom_site_aniso_U_23
_atom_site_aniso_U_13
_atom_site_aniso_U_12
C1 0.106(6) 0.105(6) 0.105(6) -0.0002(10) 0.0004(10) 0.053(3)
C2 0.081(11) 0.088(11) 0.099(13) -0.045(10) -0.014(9) 0.042(9)
C3 0.053(7) 0.073(9) 0.065(8) 0.017(7) -0.003(6) 0.010(6)
C4 0.0782(12) 0.0782(12) 0.0783(17) 0.000 0.000 0.0391(6)
N1 0.119(6) 0.118(6) 0.118(6) -0.0003(10) 0.0007(10) 0.059(3)
N2 0.115(6) 0.114(6) 0.114(6) 0.0001(10) 0.0004(10) 0.057(3)
N3 0.107(5) 0.106(5) 0.106(5) 0.0002(10) 0.0004(10) 0.053(3)
N4 0.092(4) 0.093(4) 0.093(4) -0.0008(10) 0.0004(10) 0.046(2)
N5 0.073(9) 0.109(12) 0.125(13) -0.050(10) 0.011(8) 0.043(8)
N6 0.112(5) 0.112(5) 0.112(5) -0.0007(10) 0.0002(10) 0.056(3)
N7 0.064(7) 0.108(10) 0.054(6) 0.025(6) -0.001(5) 0.040(7)
N8 0.084(8) 0.110(10) 0.051(6) 0.019(6) -0.001(6) 0.054(8)
N9 0.054(6) 0.144(13) 0.056(7) 0.016(7) -0.005(5) 0.046(8)
N10 0.058(7) 0.069(8) 0.148(15) -0.014(9) -0.001(8) 0.030(6)
O1 0.056(5) 0.051(4) 0.051(4) 0.003(3) -0.001(3) 0.026(4)
O2 0.064(5) 0.057(5) 0.041(4) 0.003(3) 0.002(3) 0.034(4)
O3 0.062(5) 0.049(4) 0.049(4) 0.006(3) 0.000(4) 0.026(4)
O4 0.066(5) 0.063(5) 0.046(4) 0.002(3) -0.004(4) 0.040(4)
O5 0.066(5) 0.052(4) 0.055(5) 0.004(4) 0.003(4) 0.035(4)
O6 0.055(4) 0.059(4) 0.041(4) 0.004(3) -0.002(3) 0.035(4)
O7 0.060(5) 0.062(5) 0.050(4) -0.002(4) 0.006(4) 0.031(4)
O8 0.066(5) 0.060(5) 0.047(4) -0.007(3) -0.006(4) 0.036(4)
O9 0.079(6) 0.061(5) 0.043(4) 0.003(3) 0.000(4) 0.043(5)
O10 0.066(5) 0.068(5) 0.048(4) 0.002(4) 0.006(4) 0.044(4)
O11 0.050(4) 0.063(5) 0.055(5) -0.002(4) 0.003(3) 0.023(4)
O12 0.059(5) 0.073(5) 0.050(4) -0.006(4) -0.009(4) 0.037(4)
O13 0.058(4) 0.061(5) 0.040(4) -0.004(3) -0.007(3) 0.035(4)
O14 0.073(6) 0.059(5) 0.049(4) 0.003(4) 0.003(4) 0.039(4)
O15 0.072(6) 0.077(6) 0.043(4) 0.005(4) 0.001(4) 0.046(5)
O16 0.059(5) 0.065(5) 0.053(4) -0.003(4) -0.004(4) 0.040(4)
O17 0.055(5) 0.058(5) 0.071(6) 0.002(4) 0.003(4) 0.030(4)
O18 0.052(5) 0.057(5) 0.062(5) -0.006(4) -0.001(4) 0.022(4)
O19 0.060(5) 0.073(6) 0.047(4) 0.002(4) 0.005(4) 0.038(4)
O20 0.065(5) 0.055(5) 0.056(5) -0.004(4) 0.005(4) 0.025(4)
O21 0.067(5) 0.069(5) 0.047(4) 0.001(4) -0.001(4) 0.041(4)
O22 0.068(5) 0.048(4) 0.051(4) 0.007(3) 0.003(4) 0.034(4)
O23 0.065(5) 0.050(4) 0.057(5) -0.001(4) -0.003(4) 0.030(4)
O24 0.058(5) 0.061(5) 0.045(4) -0.005(3) -0.004(3) 0.029(4)
O25 0.062(5) 0.071(6) 0.058(5) -0.004(4) 0.000(4) 0.037(5)
O26 0.062(5) 0.061(5) 0.052(4) -0.002(4) -0.003(4) 0.034(4)
O27 0.073(5) 0.057(5) 0.050(4) -0.003(4) -0.002(4) 0.036(4)
O28 0.076(6) 0.069(5) 0.045(4) -0.003(4) -0.005(4) 0.038(5)
O29 0.074(6) 0.067(6) 0.047(4) 0.009(4) 0.004(4) 0.028(5)
O30 0.068(5) 0.047(4) 0.059(5) -0.004(4) -0.011(4) 0.028(4)
O31 0.057(5) 0.062(5) 0.045(4) 0.001(3) 0.001(3) 0.031(4)
O32 0.056(5) 0.066(5) 0.048(4) 0.002(4) 0.000(3) 0.029(4)
O33 0.058(5) 0.064(5) 0.058(5) 0.002(4) 0.005(4) 0.031(4)
O34 0.049(4) 0.080(6) 0.049(4) 0.001(4) -0.001(3) 0.028(4)
O35 0.095(7) 0.090(7) 0.062(5) -0.003(5) -0.012(5) 0.068(6)
O36 0.063(5) 0.068(5) 0.047(4) 0.001(4) 0.007(4) 0.034(4)
O37 0.066(5) 0.079(6) 0.040(4) 0.004(4) 0.001(4) 0.034(5)
O38 0.055(5) 0.095(7) 0.065(6) -0.006(5) -0.005(4) 0.041(5)
O39 0.077(6) 0.065(5) 0.055(5) 0.008(4) -0.001(4) 0.043(5)
O40 0.092(7) 0.057(5) 0.062(5) -0.005(4) -0.002(5) 0.043(5)
O41 0.094(7) 0.076(6) 0.071(6) 0.004(5) 0.002(5) 0.059(6)
O42 0.078(6) 0.077(6) 0.057(5) 0.007(4) -0.009(4) 0.050(5)
O43 0.075(6) 0.061(5) 0.053(5) 0.007(4) -0.003(4) 0.027(5)
O44 0.081(6) 0.065(5) 0.057(5) -0.003(4) -0.005(4) 0.041(5)
O45 0.075(6) 0.080(6) 0.057(5) 0.006(4) 0.000(4) 0.050(5)
O46 0.074(6) 0.067(5) 0.064(5) 0.002(4) 0.006(4) 0.043(5)
O47 0.072(6) 0.096(7) 0.062(6) 0.005(5) -0.002(4) 0.052(6)
O48 0.075(6) 0.083(6) 0.056(5) 0.004(4) -0.004(4) 0.053(5)
O49 0.078(6) 0.070(6) 0.071(6) 0.016(5) 0.009(5) 0.052(5)
O50 0.056(5) 0.071(6) 0.053(5) -0.003(4) 0.000(4) 0.020(4)
O51 0.103(8) 0.081(7) 0.061(5) 0.000(5) -0.014(5) 0.062(6)
O52 0.052(5) 0.073(6) 0.067(6) 0.009(5) -0.001(4) 0.020(4)
O53 0.070(6) 0.107(8) 0.041(4) 0.013(4) 0.006(4) 0.050(6)
O54 0.078(6) 0.087(7) 0.042(4) 0.011(4) 0.001(4) 0.039(5)
O55 0.067(6) 0.073(6) 0.066(6) 0.002(5) -0.008(5) 0.032(5)
O56 0.062(5) 0.066(5) 0.052(5) 0.000(4) -0.002(4) 0.035(4)
O57 0.074(6) 0.064(6) 0.070(6) -0.003(5) -0.021(5) 0.025(5)
O58 0.067(6) 0.093(7) 0.061(5) -0.001(5) -0.002(4) 0.049(5)
O59 0.068(6) 0.139(10) 0.052(5) 0.015(6) 0.003(4) 0.063(7)
O60 0.054(4) 0.062(5) 0.041(4) 0.000(3) 0.000(3) 0.030(4)
O61 0.056(5) 0.075(5) 0.042(4) 0.000(4) 0.002(3) 0.037(4)
O62 0.054(5) 0.067(5) 0.044(4) 0.000(4) -0.003(3) 0.030(4)
O63 0.059(5) 0.056(5) 0.062(5) -0.005(4) 0.000(4) 0.029(4)
O64 0.061(5) 0.061(5) 0.052(4) 0.001(4) -0.003(4) 0.039(4)
O65 0.059(5) 0.066(5) 0.059(5) 0.005(4) 0.002(4) 0.041(4)
O66 0.062(5) 0.064(5) 0.059(5) -0.004(4) -0.009(4) 0.040(4)
O67 0.060(5) 0.049(4) 0.056(5) 0.004(3) -0.003(4) 0.029(4)
O68 0.063(5) 0.059(5) 0.048(4) 0.003(3) 0.005(4) 0.034(4)
O69 0.064(5) 0.064(5) 0.049(4) 0.004(4) 0.002(4) 0.041(4)
O70 0.066(5) 0.061(5) 0.067(5) -0.002(4) -0.009(4) 0.034(4)
O71 0.059(5) 0.055(5) 0.057(5) -0.001(4) 0.004(4) 0.023(4)
O72 0.072(6) 0.078(6) 0.053(5) -0.005(4) 0.004(4) 0.047(5)
O73 0.067(5) 0.059(5) 0.049(4) 0.001(4) 0.001(4) 0.032(4)
O74 0.085(6) 0.058(5) 0.059(5) -0.001(4) -0.005(4) 0.044(5)
O75 0.069(6) 0.077(6) 0.051(5) -0.007(4) 0.000(4) 0.038(5)
O76 0.070(5) 0.059(5) 0.053(5) 0.002(4) -0.006(4) 0.035(4)
O77 0.064(5) 0.065(5) 0.057(5) 0.007(4) 0.010(4) 0.037(4)
O78 0.066(5) 0.064(5) 0.052(4) -0.004(4) -0.001(4) 0.040(4)
O79 0.070(5) 0.064(5) 0.065(5) -0.010(4) -0.014(4) 0.042(5)
O80 0.062(6) 0.067(6) 0.095(8) 0.011(5) 0.005(5) 0.038(5)
O81 0.096(7) 0.061(5) 0.066(6) 0.001(4) -0.010(5) 0.048(5)
O82 0.067(6) 0.058(5) 0.063(5) -0.005(4) -0.016(4) 0.023(4)
O83 0.060(6) 0.070(6) 0.118(9) -0.002(6) 0.000(6) 0.043(5)
O84 0.066(6) 0.123(9) 0.059(5) -0.006(5) -0.010(4) 0.062(6)
O89 0.101(12) 0.169(18) 0.26(3) 0.071(17) -0.011(14) 0.075(12)
O90 0.183(14) 0.126(11) 0.113(11) -0.007(9) -0.014(10) 0.075(10)
O91 0.245(18) 0.192(16) 0.24(2) 0.034(13) 0.004(14) 0.160(15)
O92 0.145(14) 0.205(16) 0.162(15) -0.038(13) -0.044(12) 0.069(12)
O93 0.151(13) 0.163(14) 0.190(15) 0.056(12) -0.005(11) 0.082(11)
O94 0.158(13) 0.196(15) 0.120(12) -0.016(11) -0.013(10) 0.096(12)
O95 0.130(11) 0.131(11) 0.193(15) -0.031(11) -0.035(10) 0.082(10)
O96 0.190(15) 0.134(12) 0.113(11) 0.011(9) -0.014(11) 0.071(11)
O97 0.147(16) 0.179(19) 0.20(2) -0.018(16) 0.071(15) 0.096(15)
O98 0.149(13) 0.174(15) 0.153(14) 0.050(12) -0.028(11) 0.047(11)
Se1 0.1103(14) 0.0931(12) 0.0772(11) -0.0026(9) -0.0109(10) 0.0635(11)
Se2 0.0891(12) 0.0841(11) 0.0758(11) 0.0032(8) -0.0094(9) 0.0325(9)
Se3 0.0919(13) 0.0926(13) 0.1037(14) 0.0116(10) 0.0063(10) 0.0557(11)
Se4 0.0999(14) 0.1331(18) 0.0842(13) 0.0046(12) 0.0030(10) 0.0684(14)
Se5 0.1103(16) 0.1261(17) 0.0733(11) 0.0074(11) -0.0012(10) 0.0602(14)
Mo1 0.0594(6) 0.0598(6) 0.0349(4) -0.0004(4) -0.0004(4) 0.0310(5)
Mo2 0.0539(5) 0.0704(6) 0.0467(5) 0.0023(4) -0.0020(4) 0.0372(5)
Mo3 0.0524(5) 0.0556(6) 0.0472(5) -0.0033(4) -0.0022(4) 0.0209(4)
Mo4 0.0520(5) 0.0722(7) 0.0489(5) 0.0017(4) 0.0003(4) 0.0372(5)
Mo5 0.0615(7) 0.0620(7) 0.0365(6) 0.0034(5) -0.0034(5) 0.0372(6)
Mo6 0.0630(6) 0.0601(6) 0.0468(5) -0.0004(4) -0.0013(4) 0.0307(5)
Mo7 0.0656(6) 0.0677(6) 0.0485(5) 0.0003(4) -0.0020(4) 0.0404(5)
Mo8 0.0684(7) 0.0681(7) 0.0505(5) -0.0024(5) -0.0035(5) 0.0398(6)
Mo9 0.0695(8) 0.0439(6) 0.0508(6) -0.0009(5) -0.0035(5) 0.0305(6)
Mo10 0.0582(7) 0.0653(7) 0.0460(6) 0.0018(5) -0.0028(5) 0.0379(6)
Mo11 0.0487(6) 0.0561(7) 0.0495(6) -0.0029(5) -0.0002(5) 0.0195(6)
Mo12 0.0563(6) 0.0662(7) 0.0490(6) 0.0016(5) -0.0009(5) 0.0332(6)
Mo13 0.0694(9) 0.0558(8) 0.0511(7) 0.0008(5) -0.0016(6) 0.0378(7)
Mo14 0.0586(8) 0.0607(9) 0.0415(7) 0.0007(6) -0.0011(6) 0.0307(7)
Mo15 0.0562(5) 0.0612(6) 0.0398(4) 0.0004(4) -0.0031(4) 0.0329(5)
Mo16 0.0593(6) 0.0604(6) 0.0356(4) -0.0004(4) 0.0009(4) 0.0306(5)
Mo17 0.0663(6) 0.0513(5) 0.0478(5) 0.0012(4) -0.0027(4) 0.0353(5)
Mo18 0.0619(6) 0.0623(6) 0.0504(5) 0.0026(4) -0.0005(4) 0.0414(5)
Mo19 0.0644(6) 0.0589(6) 0.0460(5) 0.0035(4) -0.0006(4) 0.0385(5)
Mo20 0.0607(6) 0.0645(6) 0.0508(5) 0.0026(4) 0.0015(4) 0.0411(5)
Mo21 0.0646(6) 0.0577(6) 0.0475(5) 0.0028(4) -0.0015(4) 0.0378(5)
Mo22 0.0532(5) 0.0597(6) 0.0460(5) -0.0022(4) -0.0027(4) 0.0249(5)

loop_
_atom_type_symbol
_atom_type_description
_atom_type_scat_dispersion_real
_atom_type_scat_dispersion_imag
_atom_type_scat_source
C C 0.0047 0.0021 'ShelXle (H\"ubschle, 2011)'
H H 0.0000 0.0000 'ShelXle (H\"ubschle, 2011)'
N N 0.0086 0.0042 'ShelXle (H\"ubschle, 2011)'
O O 0.0148 0.0078 'ShelXle (H\"ubschle, 2011)'
Se Se -0.4874 2.7657 'ShelXle (H\"ubschle, 2011)'
Mo Mo -1.2345 0.8540 'ShelXle (H\"ubschle, 2011)'
Cl Cl 0.1484 0.1585 'ShelXle (H\"ubschle, 2011)'

loop_
_geom_angle_atom_site_label_1
_geom_angle_atom_site_label_2
_geom_angle_atom_site_label_3
_geom_angle
_geom_angle_site_symmetry_1
_geom_angle_site_symmetry_3
_geom_angle_publ_flag
N2 C1 N1 124(2) . . ?
N2 C1 N3 118(2) . . ?
N1 C1 N3 118(2) . . ?
N6 C2 N4 116.4(18) . . ?
N6 C2 N5 120.5(19) . . ?
N4 C2 N5 123.0(16) . . ?
N7 C3 N8 122.7(14) . . ?
N7 C3 N9 119.4(13) . . ?
N8 C3 N9 117.9(14) . . ?
N10 C4 N10 119.97(13) 2_655 3_665 ?
N10 C4 N10 119.96(13) 2_655 . ?
N10 C4 N10 119.97(13) 3_665 . ?
C1 N1 H1A 120.0 . . ?
C1 N1 H1B 120.0 . . ?
H1A N1 H1B 120.0 . . ?
C1 N2 H2A 120.0 . . ?
C1 N2 H2B 120.0 . . ?
H2A N2 H2B 120.0 . . ?
C1 N3 H3A 120.0 . . ?
C1 N3 H3B 120.0 . . ?
H3A N3 H3B 120.0 . . ?
C2 N4 H4A 120.0 . . ?
C2 N4 H4B 120.0 . . ?
H4A N4 H4B 120.0 . . ?
C2 N5 H5A 120.0 . . ?
C2 N5 H5B 120.0 . . ?
H5A N5 H5B 120.0 . . ?
C2 N6 H6A 120.0 . . ?
C2 N6 H6B 120.0 . . ?
H6A N6 H6B 120.0 . . ?
C3 N7 H7A 120.0 . . ?
C3 N7 H7B 120.0 . . ?
H7A N7 H7B 120.0 . . ?
C3 N8 H8A 120.0 . . ?
C3 N8 H8B 120.0 . . ?
H8A N8 H8B 120.0 . . ?
C3 N9 H9A 120.0 . . ?
C3 N9 H9B 120.0 . . ?
H9A N9 H9B 120.0 . . ?
C4 N10 H10A 120.0 . . ?
C4 N10 H10B 120.0 . . ?
H10A N10 H10B 120.0 . . ?
Mo17 O1 Mo8 108.8(4) . . ?
Mo17 O1 Mo11 108.0(4) . 3_665 ?
Mo8 O1 Mo11 140.4(4) . 3_665 ?
Mo17 O1 Mo23 110.0(5) . 3_665 ?
Mo8 O1 Mo23 140.7(5) . 3_665 ?
Mo11 O1 Mo23 20.2(3) 3_665 3_665 ?
Mo15 O2 Mo14 108.8(4) . . ?
Mo15 O2 Mo5 108.9(4) . . ?
Mo14 O2 Mo5 139.8(4) . . ?
Mo15 O2 Mo24 110.3(4) . . ?
Mo14 O2 Mo24 20.94(13) . . ?
Mo5 O2 Mo24 140.0(5) . . ?
Mo15 O2 Mo28 109.1(5) . . ?
Mo14 O2 Mo28 142.1(6) . . ?
Mo5 O2 Mo28 12.9(4) . . ?
Mo24 O2 Mo28 135.3(6) . . ?
Mo17 O3 Mo11 108.7(4) . 3_665 ?
Mo17 O3 Mo29 107.0(5) . . ?
Mo11 O3 Mo29 144.1(6) 3_665 . ?
Mo17 O3 Mo9 108.4(4) . . ?
Mo11 O3 Mo9 140.4(5) 3_665 . ?
Mo29 O3 Mo9 16.6(4) . . ?
Mo17 O3 Mo23 110.4(5) . 3_665 ?
Mo11 O3 Mo23 20.2(3) 3_665 3_665 ?
Mo29 O3 Mo23 135.5(6) . 3_665 ?
Mo9 O3 Mo23 140.6(5) . 3_665 ?
Mo17 O4 Mo25 108.1(4) . . ?
Mo17 O4 Mo13 109.7(4) . . ?
Mo25 O4 Mo13 18.21(17) . . ?
Mo17 O4 Mo7 108.1(4) . . ?
Mo25 O4 Mo7 143.0(5) . . ?
Mo13 O4 Mo7 140.6(5) . . ?
Mo9 O5 Mo29 18.8(4) . . ?
Mo9 O5 Mo20 156.0(5) . 32 ?
Mo29 O5 Mo20 150.0(6) . 32 ?
Mo15 O6 Mo28 110.9(5) . . ?
Mo15 O6 Mo5 108.9(4) . . ?
Mo28 O6 Mo5 12.9(4) . . ?
Mo15 O6 Mo10 108.9(4) . . ?
Mo28 O6 Mo10 140.2(6) . . ?
Mo5 O6 Mo10 139.9(4) . . ?
Mo15 O6 Mo27 107.6(5) . . ?
Mo28 O6 Mo27 137.1(6) . . ?
Mo5 O6 Mo27 143.1(5) . . ?
Mo10 O6 Mo27 18.3(3) . . ?
Mo24 O7 Mo14 24.07(16) . . ?
Mo24 O7 Mo16 149.7(5) . 2_655 ?
Mo14 O7 Mo16 155.7(5) . 2_655 ?
Mo28 O8 Mo5 14.9(4) . . ?
Mo28 O8 Mo1 155.2(7) . . ?
Mo5 O8 Mo1 158.1(5) . . ?
Mo28 O9 Mo5 1.9(4) . . ?
Mo10 O10 Mo27 21.0(4) . . ?
Mo10 O10 Mo19 156.2(5) . . ?
Mo27 O10 Mo19 149.9(6) . . ?
Mo8 O11 Mo3 156.2(5) 2_655 . ?
Mo7 O12 Mo18 155.1(5) . . ?
Mo13 O14 Mo25 20.3(2) . . ?
Mo13 O14 Mo18 156.1(5) . . ?
Mo25 O14 Mo18 150.9(5) . . ?
Mo24 O15 Mo14 2.07(15) . . ?
Mo8 O16 Mo21 156.7(5) . . ?
Mo23 O18 Mo11 2.9(3) . . ?
Mo4 O19 Mo2 84.1(4) . . ?
Mo6 O20 Mo22 156.8(5) 2_655 . ?
Mo23 O21 Mo11 23.7(4) 32 32 ?
Mo23 O21 Mo20 148.7(6) 32 . ?
Mo11 O21 Mo20 156.3(5) 32 . ?
Mo25 O23 Mo13 20.9(2) . . ?
Mo25 O23 Mo4 149.3(6) . 32 ?
Mo13 O23 Mo4 157.5(5) . 32 ?
Mo6 O24 Mo16 156.7(5) . . ?
Mo4 O25 Mo2 84.8(4) . . ?
Mo19 O26 Mo21 83.6(3) . . ?
Mo29 O27 Mo9 19.2(4) . . ?
Mo29 O27 Mo4 146.5(7) . 32 ?
Mo9 O27 Mo4 155.6(5) . 32 ?
Mo14 O28 Mo24 0.41(13) . . ?
Mo29 O30 Mo9 1.8(4) . . ?
Mo26 O32 Mo12 2.0(3) . . ?
Mo12 O33 Mo26 22.3(3) . . ?
Mo12 O33 Mo22 156.5(5) . . ?
Mo26 O33 Mo22 149.2(6) . . ?
Mo23 O34 Mo11 23.3(4) . . ?
Mo23 O34 Mo3 148.0(6) . . ?
Mo11 O34 Mo3 156.8(6) . . ?
Mo3 O36 Mo22 84.5(3) . . ?
Mo12 O38 Mo26 2.2(2) . . ?
Mo9 O40 Mo29 2.6(3) . . ?
Mo13 O41 Mo25 2.88(19) . . ?
Mo5 O42 Mo28 1.2(4) . . ?
Mo10 O45 Mo27 2.5(3) . . ?
Mo11 O50 Mo23 0.7(3) . . ?
Se1 O51 Mo19 125.6(5) . . ?
Se5 O53 Mo1 127.4(5) . . ?
Se5 O54 Mo16 128.1(6) . . ?
Se2 O57 Mo22 126.5(6) . . ?
Se4 O59 Mo2 128.6(5) . . ?
Mo15 O60 Mo14 108.5(4) . . ?
Mo15 O60 Mo6 108.5(4) . 2_655 ?
Mo14 O60 Mo6 140.6(4) . 2_655 ?
Mo15 O60 Mo24 109.3(4) . . ?
Mo14 O60 Mo24 20.91(13) . . ?
Mo6 O60 Mo24 141.3(4) 2_655 . ?
Mo15 O61 Mo6 108.5(4) . 2_655 ?
Mo15 O61 Mo12 108.8(4) . . ?
Mo6 O61 Mo12 140.7(5) 2_655 . ?
Mo15 O61 Mo26 107.9(5) . . ?
Mo6 O61 Mo26 142.7(5) 2_655 . ?
Mo12 O61 Mo26 19.7(3) . . ?
Mo27 O62 Mo26 131.7(6) . . ?
Mo27 O62 Mo15 109.4(5) . . ?
Mo26 O62 Mo15 109.5(5) . . ?
Mo27 O62 Mo12 141.6(5) . . ?
Mo26 O62 Mo12 19.9(3) . . ?
Mo15 O62 Mo12 108.1(4) . . ?
Mo27 O62 Mo10 18.6(3) . . ?
Mo26 O62 Mo10 141.6(5) . . ?
Mo15 O62 Mo10 107.8(4) . . ?
Mo12 O62 Mo10 142.4(5) . . ?
Mo16 O63 Mo1 83.9(3) . . ?
Mo17 O64 Mo7 109.3(4) . . ?
Mo17 O64 Mo8 107.7(4) . . ?
Mo7 O64 Mo8 140.7(4) . . ?
Mo28 O65 Mo5 14.9(4) . . ?
Mo28 O65 Mo19 153.1(7) . . ?
Mo5 O65 Mo19 157.3(5) . . ?
Mo27 O66 Mo10 2.2(4) . . ?
Mo29 O67 Mo25 135.0(6) . . ?
Mo29 O67 Mo17 110.0(5) . . ?
Mo25 O67 Mo17 109.8(4) . . ?
Mo29 O67 Mo9 16.8(4) . . ?
Mo25 O67 Mo9 142.0(5) . . ?
Mo17 O67 Mo9 108.1(4) . . ?
Mo29 O67 Mo13 141.8(6) . . ?
Mo25 O67 Mo13 18.13(18) . . ?
Mo17 O67 Mo13 108.2(4) . . ?
Mo9 O67 Mo13 140.8(5) . . ?
Mo24 O68 Mo14 23.77(16) . . ?
Mo24 O68 Mo1 149.8(5) . . ?
Mo14 O68 Mo1 155.1(5) . . ?
Mo27 O69 Mo10 21.4(4) . . ?
Mo27 O69 Mo2 147.6(6) . . ?
Mo10 O69 Mo2 157.0(5) . . ?
Mo25 O70 Mo13 2.0(2) . . ?
Mo3 O71 Mo22 83.6(4) . . ?
Mo21 O72 Mo19 84.8(4) . . ?
Mo16 O73 Mo1 84.8(4) . . ?
Mo18 O75 Mo20 84.8(4) . . ?
Mo20 O76 Mo18 84.6(3) . . ?
Mo26 O77 Mo12 22.7(3) . . ?
Mo26 O77 Mo2 148.9(6) . . ?
Mo12 O77 Mo2 156.7(5) . . ?
Mo7 O78 Mo21 155.5(6) . . ?
Se3 O80 Mo18 126.5(5) . . ?
Se1 O81 Mo21 127.4(6) . . ?
Se2 O82 Mo3 126.6(5) . . ?
Se3 O83 Mo20 127.4(6) . . ?
Se4 O84 Mo4 125.8(5) . . ?
O95 Se1 O81 110.1(8) . . ?
O95 Se1 O51 109.1(8) . . ?
O81 Se1 O51 106.7(5) . . ?
O95 Se1 O96 113.5(11) . . ?
O81 Se1 O96 110.0(8) . . ?
O51 Se1 O96 107.1(8) . . ?
O89 Se2 O90 111.9(13) . . ?
O89 Se2 O82 110.5(9) . . ?
O90 Se2 O82 108.5(8) . . ?
O89 Se2 O57 108.9(10) . . ?
O90 Se2 O57 110.4(8) . . ?
O82 Se2 O57 106.5(5) . . ?
O97 Se3 O98 107.9(15) . . ?
O97 Se3 O80 109.8(10) . . ?
O98 Se3 O80 107.8(9) . . ?
O97 Se3 O83 112.6(9) . . ?
O98 Se3 O83 112.4(10) . . ?
O80 Se3 O83 106.3(5) . . ?
O91 Se4 O59 112.9(12) . . ?
O91 Se4 O92 108.8(15) . . ?
O59 Se4 O92 109.5(10) . . ?
O91 Se4 O84 110.5(12) . . ?
O59 Se4 O84 106.0(5) . . ?
O92 Se4 O84 109.1(10) . . ?
O94 Se5 O53 111.2(9) . . ?
O94 Se5 O54 111.7(10) . . ?
O53 Se5 O54 105.3(5) . . ?
O94 Se5 O93 104.1(13) . . ?
O53 Se5 O93 112.5(9) . . ?
O54 Se5 O93 112.2(9) . . ?
O37 Mo1 O73 103.7(4) . . ?
O37 Mo1 O63 104.8(4) . . ?
O73 Mo1 O63 93.1(4) . . ?
O37 Mo1 O68 96.3(4) . . ?
O73 Mo1 O68 159.3(3) . . ?
O63 Mo1 O68 86.6(4) . . ?
O37 Mo1 O8 95.8(4) . . ?
O73 Mo1 O8 89.4(4) . . ?
O63 Mo1 O8 157.9(4) . . ?
O68 Mo1 O8 83.4(3) . . ?
O37 Mo1 O53 170.7(4) . . ?
O73 Mo1 O53 82.2(4) . . ?
O63 Mo1 O53 81.7(4) . . ?
O68 Mo1 O53 77.3(4) . . ?
O8 Mo1 O53 76.9(3) . . ?
O37 Mo1 Mo16 99.8(3) . . ?
O73 Mo1 Mo16 47.5(3) . . ?
O63 Mo1 Mo16 47.7(3) . . ?
O68 Mo1 Mo16 134.0(2) . . ?
O8 Mo1 Mo16 136.5(2) . . ?
O53 Mo1 Mo16 89.5(2) . . ?
O47 Mo2 O25 104.2(5) . . ?
O47 Mo2 O19 103.6(5) . . ?
O25 Mo2 O19 93.2(4) . . ?
O47 Mo2 O77 96.2(5) . . ?
O25 Mo2 O77 158.8(4) . . ?
O19 Mo2 O77 87.2(4) . . ?
O47 Mo2 O69 97.6(4) . . ?
O25 Mo2 O69 88.1(4) . . ?
O19 Mo2 O69 157.8(3) . . ?
O77 Mo2 O69 83.8(3) . . ?
O47 Mo2 O59 171.5(4) . . ?
O25 Mo2 O59 82.7(4) . . ?
O19 Mo2 O59 80.6(4) . . ?
O77 Mo2 O59 76.5(4) . . ?
O69 Mo2 O59 77.5(4) . . ?
O47 Mo2 Mo4 99.3(4) . . ?
O25 Mo2 Mo4 47.6(3) . . ?
O19 Mo2 Mo4 47.6(3) . . ?
O77 Mo2 Mo4 134.5(3) . . ?
O69 Mo2 Mo4 135.3(2) . . ?
O59 Mo2 Mo4 89.0(2) . . ?
O52 Mo3 O36 104.5(5) . . ?
O52 Mo3 O71 104.7(4) . . ?
O36 Mo3 O71 94.5(4) . . ?
O52 Mo3 O34 95.1(4) . . ?
O36 Mo3 O34 87.7(4) . . ?
O71 Mo3 O34 158.8(4) . . ?
O52 Mo3 O11 96.5(5) . . ?
O36 Mo3 O11 157.8(4) . . ?
O71 Mo3 O11 86.6(4) . . ?
O34 Mo3 O11 83.6(4) . . ?
O52 Mo3 O82 170.2(4) . . ?
O36 Mo3 O82 82.3(4) . . ?
O71 Mo3 O82 81.4(4) . . ?
O34 Mo3 O82 78.0(4) . . ?
O11 Mo3 O82 76.0(3) . . ?
O52 Mo3 Mo22 99.7(4) . . ?
O36 Mo3 Mo22 48.3(3) . . ?
O71 Mo3 Mo22 48.5(3) . . ?
O34 Mo3 Mo22 135.8(3) . . ?
O11 Mo3 Mo22 134.8(2) . . ?
O82 Mo3 Mo22 90.1(2) . . ?
O58 Mo4 O25 103.5(5) . . ?
O58 Mo4 O19 103.5(5) . . ?
O25 Mo4 O19 93.8(4) . . ?
O58 Mo4 O23 96.7(4) . 33_545 ?
O25 Mo4 O23 158.9(4) . 33_545 ?
O19 Mo4 O23 87.2(4) . 33_545 ?
O58 Mo4 O27 96.5(4) . 33_545 ?
O25 Mo4 O27 87.9(4) . 33_545 ?
O19 Mo4 O27 158.9(4) . 33_545 ?
O23 Mo4 O27 83.8(4) 33_545 33_545 ?
O58 Mo4 O84 170.8(4) . . ?
O25 Mo4 O84 82.4(4) . . ?
O19 Mo4 O84 82.9(4) . . ?
O23 Mo4 O84 76.8(4) 33_545 . ?
O27 Mo4 O84 76.5(4) 33_545 . ?
O58 Mo4 Mo2 98.7(3) . . ?
O25 Mo4 Mo2 47.7(3) . . ?
O19 Mo4 Mo2 48.2(3) . . ?
O23 Mo4 Mo2 135.1(3) 33_545 . ?
O27 Mo4 Mo2 135.3(3) 33_545 . ?
O84 Mo4 Mo2 90.5(3) . . ?
O42 Mo5 O8 103.3(5) . . ?
O42 Mo5 O65 103.5(4) . . ?
O8 Mo5 O65 105.5(4) . . ?
O42 Mo5 O2 97.0(4) . . ?
O8 Mo5 O2 89.0(4) . . ?
O65 Mo5 O2 151.0(4) . . ?
O42 Mo5 O6 97.2(4) . . ?
O8 Mo5 O6 151.1(4) . . ?
O65 Mo5 O6 88.9(4) . . ?
O2 Mo5 O6 68.3(3) . . ?
O42 Mo5 O9 172.5(4) . . ?
O8 Mo5 O9 80.3(4) . . ?
O65 Mo5 O9 81.6(3) . . ?
O2 Mo5 O9 76.2(3) . . ?
O6 Mo5 O9 77.3(3) . . ?
O43 Mo6 O24 103.0(4) . . ?
O43 Mo6 O20 103.3(5) . 3_665 ?
O24 Mo6 O20 104.5(4) . 3_665 ?
O43 Mo6 O61 96.9(4) . 3_665 ?
O24 Mo6 O61 152.5(4) . 3_665 ?
O20 Mo6 O61 88.9(4) 3_665 3_665 ?
O43 Mo6 O60 97.4(4) . 3_665 ?
O24 Mo6 O60 89.3(4) . 3_665 ?
O20 Mo6 O60 151.6(4) 3_665 3_665 ?
O61 Mo6 O60 69.3(3) 3_665 3_665 ?
O43 Mo6 O31 173.0(4) . . ?
O24 Mo6 O31 81.0(3) . . ?
O20 Mo6 O31 81.0(4) 3_665 . ?
O61 Mo6 O31 77.5(3) 3_665 . ?
O60 Mo6 O31 76.8(3) 3_665 . ?
O35 Mo7 O12 102.8(5) . . ?
O35 Mo7 O78 103.1(4) . . ?
O12 Mo7 O78 103.5(4) . . ?
O35 Mo7 O64 97.5(5) . . ?
O12 Mo7 O64 152.4(4) . . ?
O78 Mo7 O64 89.7(4) . . ?
O35 Mo7 O4 96.8(4) . . ?
O12 Mo7 O4 89.9(4) . . ?
O78 Mo7 O4 152.7(4) . . ?
O64 Mo7 O4 69.1(3) . . ?
O35 Mo7 O17 174.1(5) . . ?
O12 Mo7 O17 80.9(4) . . ?
O78 Mo7 O17 80.1(4) . . ?
O64 Mo7 O17 77.6(3) . . ?
O4 Mo7 O17 78.6(3) . . ?
O44 Mo8 O16 102.8(4) . . ?
O44 Mo8 O11 102.6(4) . 3_665 ?
O16 Mo8 O11 105.0(4) . 3_665 ?
O44 Mo8 O1 95.7(4) . . ?
O16 Mo8 O1 152.9(4) . . ?
O11 Mo8 O1 89.8(4) 3_665 . ?
O44 Mo8 O64 96.1(4) . . ?
O16 Mo8 O64 89.1(4) . . ?
O11 Mo8 O64 153.2(4) 3_665 . ?
O1 Mo8 O64 69.3(3) . . ?
O44 Mo8 O74 172.3(4) . . ?
O16 Mo8 O74 82.2(4) . . ?
O11 Mo8 O74 81.5(4) 3_665 . ?
O1 Mo8 O74 77.6(3) . . ?
O64 Mo8 O74 78.0(3) . . ?
Mo29 Mo9 O40 170.1(13) . . ?
Mo29 Mo9 O5 86.8(12) . . ?
O40 Mo9 O5 102.3(5) . . ?
Mo29 Mo9 O27 78.6(12) . . ?
O40 Mo9 O27 102.4(4) . . ?
O5 Mo9 O27 104.7(4) . . ?
Mo29 Mo9 O67 71.5(12) . . ?
O40 Mo9 O67 98.6(4) . . ?
O5 Mo9 O67 151.5(4) . . ?
O27 Mo9 O67 89.4(4) . . ?
Mo29 Mo9 O3 79.5(12) . . ?
O40 Mo9 O3 96.7(4) . . ?
O5 Mo9 O3 89.4(4) . . ?
O27 Mo9 O3 153.1(4) . . ?
O67 Mo9 O3 68.9(3) . . ?
Mo29 Mo9 O30 5.5(12) . . ?
O40 Mo9 O30 173.4(4) . . ?
O5 Mo9 O30 81.6(3) . . ?
O27 Mo9 O30 81.5(4) . . ?
O67 Mo9 O30 76.0(3) . . ?
O3 Mo9 O30 78.0(3) . . ?
Mo27 Mo10 O45 171.2(9) . . ?
Mo27 Mo10 O10 85.4(9) . . ?
O45 Mo10 O10 103.1(5) . . ?
Mo27 Mo10 O69 76.7(9) . . ?
O45 Mo10 O69 103.1(4) . . ?
O10 Mo10 O69 104.9(4) . . ?
Mo27 Mo10 O62 74.4(9) . . ?
O45 Mo10 O62 96.7(4) . . ?
O10 Mo10 O62 152.7(4) . . ?
O69 Mo10 O62 88.3(4) . . ?
Mo27 Mo10 O6 80.9(9) . . ?
O45 Mo10 O6 96.5(4) . . ?
O10 Mo10 O6 89.8(4) . . ?
O69 Mo10 O6 151.9(3) . . ?
O62 Mo10 O6 69.4(3) . . ?
Mo27 Mo10 O66 5.8(9) . . ?
O45 Mo10 O66 173.0(4) . . ?
O10 Mo10 O66 80.7(3) . . ?
O69 Mo10 O66 81.3(3) . . ?
O62 Mo10 O66 77.9(3) . . ?
O6 Mo10 O66 77.6(3) . . ?
Mo23 Mo11 O50 177.7(9) . . ?
Mo23 Mo11 O21 76.4(8) . 33_545 ?
O50 Mo11 O21 101.7(4) . 33_545 ?
Mo23 Mo11 O34 77.9(8) . . ?
O50 Mo11 O34 101.6(4) . . ?
O21 Mo11 O34 104.7(4) 33_545 . ?
Mo23 Mo11 O3 83.4(8) . 2_655 ?
O50 Mo11 O3 97.9(4) . 2_655 ?
O21 Mo11 O3 89.3(4) 33_545 2_655 ?
O34 Mo11 O3 153.0(4) . 2_655 ?
Mo23 Mo11 O1 82.7(8) . 2_655 ?
O50 Mo11 O1 99.5(4) . 2_655 ?
O21 Mo11 O1 151.7(4) 33_545 2_655 ?
O34 Mo11 O1 89.1(4) . 2_655 ?
O3 Mo11 O1 69.3(3) 2_655 2_655 ?
Mo23 Mo11 O18 6.9(8) . . ?
O50 Mo11 O18 175.2(4) . . ?
O21 Mo11 O18 81.0(4) 33_545 . ?
O34 Mo11 O18 81.5(4) . . ?
O3 Mo11 O18 78.1(3) 2_655 . ?
O1 Mo11 O18 76.8(3) 2_655 . ?
Mo26 Mo12 O38 172.5(8) . . ?
Mo26 Mo12 O33 84.2(7) . . ?
O38 Mo12 O33 103.3(5) . . ?
Mo26 Mo12 O77 76.1(7) . . ?
O38 Mo12 O77 102.7(4) . . ?
O33 Mo12 O77 105.0(4) . . ?
Mo26 Mo12 O61 81.5(7) . . ?
O38 Mo12 O61 97.3(4) . . ?
O33 Mo12 O61 89.5(4) . . ?
O77 Mo12 O61 151.6(4) . . ?
Mo26 Mo12 O62 76.7(7) . . ?
O38 Mo12 O62 95.9(4) . . ?
O33 Mo12 O62 153.5(4) . . ?
O77 Mo12 O62 88.2(4) . . ?
O61 Mo12 O62 69.8(4) . . ?
Mo26 Mo12 O32 4.7(7) . . ?
O38 Mo12 O32 173.7(4) . . ?
O33 Mo12 O32 81.0(4) . . ?
O77 Mo12 O32 80.3(4) . . ?
O61 Mo12 O32 78.0(3) . . ?
O62 Mo12 O32 78.7(3) . . ?
Mo25 Mo13 O41 169.7(7) . . ?
Mo25 Mo13 O14 85.4(6) . . ?
O41 Mo13 O14 104.6(5) . . ?
Mo25 Mo13 O23 77.9(6) . . ?
O41 Mo13 O23 101.4(5) . . ?
O14 Mo13 O23 105.2(4) . . ?
Mo25 Mo13 O4 80.3(5) . . ?
O41 Mo13 O4 96.9(4) . . ?
O14 Mo13 O4 89.9(4) . . ?
O23 Mo13 O4 152.2(4) . . ?
Mo25 Mo13 O67 73.3(5) . . ?
O41 Mo13 O67 96.5(5) . . ?
O14 Mo13 O67 151.9(4) . . ?
O23 Mo13 O67 88.3(4) . . ?
O4 Mo13 O67 68.9(3) . . ?
Mo25 Mo13 O70 5.4(5) . . ?
O41 Mo13 O70 173.4(5) . . ?
O14 Mo13 O70 80.4(4) . . ?
O23 Mo13 O70 81.2(4) . . ?
O4 Mo13 O70 78.5(3) . . ?
O67 Mo13 O70 77.5(3) . . ?
Mo24 Mo14 O28 178.7(4) . . ?
Mo24 Mo14 O7 77.6(4) . . ?
O28 Mo14 O7 103.5(4) . . ?
Mo24 Mo14 O68 75.1(4) . . ?
O28 Mo14 O68 103.9(4) . . ?
O7 Mo14 O68 103.0(4) . . ?
Mo24 Mo14 O60 81.4(4) . . ?
O28 Mo14 O60 99.3(4) . . ?
O7 Mo14 O60 89.1(4) . . ?
O68 Mo14 O60 150.4(4) . . ?
Mo24 Mo14 O2 80.1(4) . . ?
O28 Mo14 O2 99.1(4) . . ?
O7 Mo14 O2 150.7(4) . . ?
O68 Mo14 O2 89.3(4) . . ?
O60 Mo14 O2 68.9(3) . . ?
Mo24 Mo14 O15 4.7(3) . . ?
O28 Mo14 O15 175.6(4) . . ?
O7 Mo14 O15 78.7(4) . . ?
O68 Mo14 O15 79.1(4) . . ?
O60 Mo14 O15 76.8(3) . . ?
O2 Mo14 O15 77.6(3) . . ?
O56 Mo15 O6 99.1(4) . . ?
O56 Mo15 O2 99.3(4) . . ?
O6 Mo15 O2 71.0(3) . . ?
O56 Mo15 O60 98.9(4) . . ?
O6 Mo15 O60 139.9(3) . . ?
O2 Mo15 O60 70.9(3) . . ?
O56 Mo15 O61 98.3(4) . . ?
O6 Mo15 O61 140.3(3) . . ?
O2 Mo15 O61 139.9(3) . . ?
O60 Mo15 O61 71.0(3) . . ?
O56 Mo15 O62 98.1(4) . . ?
O6 Mo15 O62 71.4(3) . . ?
O2 Mo15 O62 140.4(3) . . ?
O60 Mo15 O62 140.1(3) . . ?
O61 Mo15 O62 71.0(3) . . ?
O56 Mo15 O13 179.8(6) . . ?
O6 Mo15 O13 81.0(3) . . ?
O2 Mo15 O13 80.9(3) . . ?
O60 Mo15 O13 81.2(3) . . ?
O61 Mo15 O13 81.6(3) . . ?
O62 Mo15 O13 81.7(3) . . ?
O29 Mo16 O73 103.8(5) . . ?
O29 Mo16 O63 104.9(4) . . ?
O73 Mo16 O63 94.1(4) . . ?
O29 Mo16 O24 96.2(4) . . ?
O73 Mo16 O24 88.4(4) . . ?
O63 Mo16 O24 157.5(4) . . ?
O29 Mo16 O7 95.8(4) . 3_665 ?
O73 Mo16 O7 159.5(4) . 3_665 ?
O63 Mo16 O7 86.3(4) . 3_665 ?
O24 Mo16 O7 83.8(3) . 3_665 ?
O29 Mo16 O54 170.8(4) . . ?
O73 Mo16 O54 81.9(4) . . ?
O63 Mo16 O54 81.6(4) . . ?
O24 Mo16 O54 76.7(4) . . ?
O7 Mo16 O54 77.9(4) 3_665 . ?
O29 Mo16 Mo1 99.9(3) . . ?
O73 Mo16 Mo1 47.7(3) . . ?
O63 Mo16 Mo1 48.4(3) . . ?
O24 Mo16 Mo1 135.7(2) . . ?
O7 Mo16 Mo1 134.5(3) 3_665 . ?
O54 Mo16 Mo1 89.3(3) . . ?
O39 Mo17 O3 99.0(4) . . ?
O39 Mo17 O64 98.8(4) . . ?
O3 Mo17 O64 140.4(3) . . ?
O39 Mo17 O4 97.2(4) . . ?
O3 Mo17 O4 140.4(3) . . ?
O64 Mo17 O4 71.0(3) . . ?
O39 Mo17 O1 99.8(4) . . ?
O3 Mo17 O1 70.9(3) . . ?
O64 Mo17 O1 71.3(3) . . ?
O4 Mo17 O1 140.5(3) . . ?
O39 Mo17 O67 98.7(4) . . ?
O3 Mo17 O67 71.4(3) . . ?
O64 Mo17 O67 139.3(4) . . ?
O4 Mo17 O67 70.6(3) . . ?
O1 Mo17 O67 140.0(3) . . ?
O39 Mo17 O22 179.2(4) . . ?
O3 Mo17 O22 81.7(3) . . ?
O64 Mo17 O22 80.9(3) . . ?
O4 Mo17 O22 82.1(3) . . ?
O1 Mo17 O22 80.7(3) . . ?
O67 Mo17 O22 81.2(3) . . ?
O49 Mo18 O75 104.1(5) . . ?
O49 Mo18 O76 104.7(4) . . ?
O75 Mo18 O76 92.8(4) . . ?
O49 Mo18 O14 97.0(5) . . ?
O75 Mo18 O14 158.0(4) . . ?
O76 Mo18 O14 87.7(4) . . ?
O49 Mo18 O12 96.3(4) . . ?
O75 Mo18 O12 87.0(4) . . ?
O76 Mo18 O12 158.3(4) . . ?
O14 Mo18 O12 84.7(3) . . ?
O49 Mo18 O80 171.0(4) . . ?
O75 Mo18 O80 81.1(4) . . ?
O76 Mo18 O80 82.1(4) . . ?
O14 Mo18 O80 77.2(4) . . ?
O12 Mo18 O80 76.4(4) . . ?
O49 Mo18 Mo20 99.0(4) . . ?
O75 Mo18 Mo20 47.7(3) . . ?
O76 Mo18 Mo20 47.6(3) . . ?
O14 Mo18 Mo20 134.9(2) . . ?
O12 Mo18 Mo20 134.4(3) . . ?
O80 Mo18 Mo20 89.9(3) . . ?
O48 Mo19 O72 104.3(4) . . ?
O48 Mo19 O26 105.7(4) . . ?
O72 Mo19 O26 93.5(4) . . ?
O48 Mo19 O65 96.1(4) . . ?
O72 Mo19 O65 158.5(4) . . ?
O26 Mo19 O65 87.4(4) . . ?
O48 Mo19 O10 94.6(4) . . ?
O72 Mo19 O10 87.9(4) . . ?
O26 Mo19 O10 158.6(3) . . ?
O65 Mo19 O10 83.6(3) . . ?
O48 Mo19 O51 169.3(4) . . ?
O72 Mo19 O51 82.0(4) . . ?
O26 Mo19 O51 82.3(4) . . ?
O65 Mo19 O51 76.8(4) . . ?
O10 Mo19 O51 76.7(4) . . ?
O48 Mo19 Mo21 100.0(4) . . ?
O72 Mo19 Mo21 47.4(3) . . ?
O26 Mo19 Mo21 48.5(3) . . ?
O65 Mo19 Mo21 135.7(3) . . ?
O10 Mo19 Mo21 135.1(2) . . ?
O51 Mo19 Mo21 90.6(3) . . ?
O46 Mo20 O76 104.9(4) . . ?
O46 Mo20 O75 104.5(4) . . ?
O76 Mo20 O75 93.0(4) . . ?
O46 Mo20 O5 95.9(4) . 33_545 ?
O76 Mo20 O5 158.4(4) . 33_545 ?
O75 Mo20 O5 87.6(4) . 33_545 ?
O46 Mo20 O21 96.4(4) . . ?
O76 Mo20 O21 87.4(4) . . ?
O75 Mo20 O21 158.2(4) . . ?
O5 Mo20 O21 84.2(4) 33_545 . ?
O46 Mo20 O83 170.7(4) . . ?
O76 Mo20 O83 82.1(4) . . ?
O75 Mo20 O83 81.0(4) . . ?
O5 Mo20 O83 76.7(4) 33_545 . ?
O21 Mo20 O83 77.5(4) . . ?
O46 Mo20 Mo18 99.4(3) . . ?
O76 Mo20 Mo18 47.8(3) . . ?
O75 Mo20 Mo18 47.6(3) . . ?
O5 Mo20 Mo18 135.0(2) 33_545 . ?
O21 Mo20 Mo18 135.0(3) . . ?
O83 Mo20 Mo18 89.8(3) . . ?
O79 Mo21 O72 104.7(4) . . ?
O79 Mo21 O26 104.8(4) . . ?
O72 Mo21 O26 93.3(4) . . ?
O79 Mo21 O78 97.0(4) . . ?
O72 Mo21 O78 86.8(4) . . ?
O26 Mo21 O78 157.3(3) . . ?
O79 Mo21 O16 96.2(4) . . ?
O72 Mo21 O16 158.1(4) . . ?
O26 Mo21 O16 87.6(3) . . ?
O78 Mo21 O16 84.1(3) . . ?
O79 Mo21 O81 170.8(4) . . ?
O72 Mo21 O81 81.5(4) . . ?
O26 Mo21 O81 81.4(4) . . ?
O78 Mo21 O81 76.2(3) . . ?
O16 Mo21 O81 77.1(4) . . ?
O79 Mo21 Mo19 99.7(3) . . ?
O72 Mo21 Mo19 47.8(3) . . ?
O26 Mo21 Mo19 47.9(3) . . ?
O78 Mo21 Mo19 134.2(3) . . ?
O16 Mo21 Mo19 135.3(2) . . ?
O81 Mo21 Mo19 89.6(2) . . ?
O55 Mo22 O36 103.7(5) . . ?
O55 Mo22 O71 104.8(5) . . ?
O36 Mo22 O71 92.7(4) . . ?
O55 Mo22 O20 97.6(5) . . ?
O36 Mo22 O20 157.9(4) . . ?
O71 Mo22 O20 87.6(4) . . ?
O55 Mo22 O33 96.2(5) . . ?
O36 Mo22 O33 88.2(4) . . ?
O71 Mo22 O33 158.1(4) . . ?
O20 Mo22 O33 83.6(4) . . ?
O55 Mo22 O57 170.5(4) . . ?
O36 Mo22 O57 82.5(4) . . ?
O71 Mo22 O57 81.8(4) . . ?
O20 Mo22 O57 75.7(4) . . ?
O33 Mo22 O57 76.6(4) . . ?
O55 Mo22 Mo3 99.1(4) . . ?
O36 Mo22 Mo3 47.2(3) . . ?
O71 Mo22 Mo3 47.8(3) . . ?
O20 Mo22 Mo3 135.0(3) . . ?
O33 Mo22 Mo3 135.0(3) . . ?
O57 Mo22 Mo3 90.3(3) . . ?
Mo11 Mo23 O18 170.2(12) . . ?
Mo11 Mo23 O21 79.9(9) . 33_545 ?
O18 Mo23 O21 106.4(7) . 33_545 ?
Mo11 Mo23 O34 78.9(9) . . ?
O18 Mo23 O34 106.0(7) . . ?
O21 Mo23 O34 105.9(7) 33_545 . ?
Mo11 Mo23 O1 77.1(8) . 2_655 ?
O18 Mo23 O1 94.4(6) . 2_655 ?
O21 Mo23 O1 150.1(8) 33_545 2_655 ?
O34 Mo23 O1 88.1(6) . 2_655 ?
Mo11 Mo23 O3 76.5(8) . 2_655 ?
O18 Mo23 O3 95.9(6) . 2_655 ?
O21 Mo23 O3 88.5(6) 33_545 2_655 ?
O34 Mo23 O3 148.6(8) . 2_655 ?
O1 Mo23 O3 67.8(4) 2_655 2_655 ?
Mo11 Mo23 O50 1.6(6) . . ?
O18 Mo23 O50 171.7(7) . . ?
O21 Mo23 O50 78.6(6) 33_545 . ?
O34 Mo23 O50 78.5(6) . . ?
O1 Mo23 O50 78.6(5) 2_655 . ?
O3 Mo23 O50 77.4(5) 2_655 . ?
Mo14 Mo24 O15 173.3(5) . . ?
Mo14 Mo24 O7 78.3(4) . . ?
O15 Mo24 O7 103.2(5) . . ?
Mo14 Mo24 O68 81.1(4) . . ?
O15 Mo24 O68 104.7(5) . . ?
O7 Mo24 O68 104.8(4) . . ?
Mo14 Mo24 O2 79.0(4) . . ?
O15 Mo24 O2 97.4(4) . . ?
O7 Mo24 O2 150.4(4) . . ?
O68 Mo24 O2 90.1(4) . . ?
Mo14 Mo24 O60 77.7(4) . . ?
O15 Mo24 O60 95.7(4) . . ?
O7 Mo24 O60 88.5(4) . . ?
O68 Mo24 O60 152.1(4) . . ?
O2 Mo24 O60 68.3(3) . . ?
Mo14 Mo24 O28 0.9(3) . . ?
O15 Mo24 O28 173.5(4) . . ?
O7 Mo24 O28 79.1(4) . . ?
O68 Mo24 O28 80.4(4) . . ?
O2 Mo24 O28 78.4(3) . . ?
O60 Mo24 O28 78.2(3) . . ?
Mo13 Mo25 O70 172.6(7) . . ?
Mo13 Mo25 O23 81.2(6) . . ?
O70 Mo25 O23 103.2(5) . . ?
Mo13 Mo25 O14 74.3(6) . . ?
O70 Mo25 O14 98.8(5) . . ?
O23 Mo25 O14 103.4(5) . . ?
Mo13 Mo25 O67 88.6(6) . . ?
O70 Mo25 O67 97.1(5) . . ?
O23 Mo25 O67 91.7(4) . . ?
O14 Mo25 O67 154.9(5) . . ?
Mo13 Mo25 O4 81.4(5) . . ?
O70 Mo25 O4 95.9(5) . . ?
O23 Mo25 O4 155.5(5) . . ?
O14 Mo25 O4 88.3(4) . . ?
O67 Mo25 O4 70.8(4) . . ?
Mo13 Mo25 O41 7.4(5) . . ?
O70 Mo25 O41 175.6(5) . . ?
O23 Mo25 O41 81.0(4) . . ?
O14 Mo25 O41 81.5(5) . . ?
O67 Mo25 O41 81.2(4) . . ?
O4 Mo25 O41 79.6(4) . . ?
Mo12 Mo26 O32 173.3(10) . . ?
Mo12 Mo26 O77 81.2(8) . . ?
O32 Mo26 O77 104.8(6) . . ?
Mo12 Mo26 O33 73.5(7) . . ?
O32 Mo26 O33 101.9(6) . . ?
O77 Mo26 O33 103.5(6) . . ?
Mo12 Mo26 O62 83.3(7) . . ?
O32 Mo26 O62 99.3(6) . . ?
O77 Mo26 O62 90.4(5) . . ?
O33 Mo26 O62 150.5(6) . . ?
Mo12 Mo26 O61 78.8(7) . . ?
O32 Mo26 O61 96.2(5) . . ?
O77 Mo26 O61 153.6(7) . . ?
O33 Mo26 O61 87.2(5) . . ?
O62 Mo26 O61 70.2(4) . . ?
Mo12 Mo26 O38 5.3(6) . . ?
O32 Mo26 O38 174.2(6) . . ?
O77 Mo26 O38 80.5(5) . . ?
O33 Mo26 O38 78.8(5) . . ?
O62 Mo26 O38 78.1(5) . . ?
O61 Mo26 O38 78.0(4) . . ?
Mo10 Mo27 O66 172.0(13) . . ?
Mo10 Mo27 O69 81.9(10) . . ?
O66 Mo27 O69 104.4(7) . . ?
Mo10 Mo27 O10 73.7(9) . . ?
O66 Mo27 O10 99.8(7) . . ?
O69 Mo27 O10 103.3(6) . . ?
Mo10 Mo27 O62 87.0(9) . . ?
O66 Mo27 O62 97.7(6) . . ?
O69 Mo27 O62 91.5(6) . . ?
O10 Mo27 O62 153.4(7) . . ?
Mo10 Mo27 O6 80.8(9) . . ?
O66 Mo27 O6 94.5(6) . . ?
O69 Mo27 O6 155.8(7) . . ?
O10 Mo27 O6 87.9(5) . . ?
O62 Mo27 O6 70.8(5) . . ?
Mo10 Mo27 O45 6.3(7) . . ?
O66 Mo27 O45 173.5(7) . . ?
O69 Mo27 O45 81.9(6) . . ?
O10 Mo27 O45 79.8(6) . . ?
O62 Mo27 O45 80.6(5) . . ?
O6 Mo27 O45 79.0(5) . . ?
O65 Mo28 O8 108.8(8) . . ?
O65 Mo28 O9 98.4(7) . . ?
O8 Mo28 O9 94.6(7) . . ?
O65 Mo28 O6 92.4(7) . . ?
O8 Mo28 O6 157.4(8) . . ?
O9 Mo28 O6 89.8(6) . . ?
O65 Mo28 O2 160.6(8) . . ?
O8 Mo28 O2 89.0(6) . . ?
O9 Mo28 O2 87.3(6) . . ?
O6 Mo28 O2 69.0(5) . . ?
O65 Mo28 O42 89.3(7) . . ?
O8 Mo28 O42 87.2(7) . . ?
O9 Mo28 O42 171.0(8) . . ?
O6 Mo28 O42 85.2(6) . . ?
O2 Mo28 O42 84.0(6) . . ?
Mo9 Mo29 O27 82.2(12) . . ?
Mo9 Mo29 O30 172.7(16) . . ?
O27 Mo29 O30 101.6(8) . . ?
Mo9 Mo29 O5 74.4(12) . . ?
O27 Mo29 O5 102.8(7) . . ?
O30 Mo29 O5 98.7(7) . . ?
Mo9 Mo29 O67 91.7(13) . . ?
O27 Mo29 O67 93.4(7) . . ?
O30 Mo29 O67 94.2(7) . . ?
O5 Mo29 O67 156.7(8) . . ?
Mo9 Mo29 O3 83.9(12) . . ?
O27 Mo29 O3 159.1(9) . . ?
O30 Mo29 O3 94.0(7) . . ?
O5 Mo29 O3 88.3(6) . . ?
O67 Mo29 O3 71.4(5) . . ?
Mo9 Mo29 O40 7.3(10) . . ?
O27 Mo29 O40 83.1(6) . . ?
O30 Mo29 O40 175.2(8) . . ?
O5 Mo29 O40 81.2(6) . . ?
O67 Mo29 O40 84.4(6) . . ?
O3 Mo29 O40 81.2(6) . . ?
C5 N14 H14A 120.0 . . ?
C5 N14 H14B 120.0 . . ?
H14A N14 H14B 120.0 . . ?
N11 C5 N13 121(4) . . ?
N11 C5 N14 122(5) . . ?
N13 C5 N14 115(4) . . ?
C5 N11 H11A 120.0 . . ?
C5 N11 H11B 120.0 . . ?
H11A N11 H11B 120.0 . . ?
C5 N13 H13A 120.0 . . ?
C5 N13 H13B 120.0 . . ?
H13A N13 H13B 120.0 . . ?

loop_
_geom_bond_atom_site_label_1
_geom_bond_atom_site_label_2
_geom_bond_distance
_geom_bond_site_symmetry_2
_geom_bond_publ_flag
C1 N2 1.27(3) . ?
C1 N1 1.33(3) . ?
C1 N3 1.45(3) . ?
C2 N6 1.25(2) . ?
C2 N4 1.27(2) . ?
C2 N5 1.29(2) . ?
C3 N7 1.27(2) . ?
C3 N8 1.333(19) . ?
C3 N9 1.383(18) . ?
C4 N10 1.310(13) 2_655 ?
C4 N10 1.310(14) 3_665 ?
C4 N10 1.310(13) . ?
N1 H1A 0.8800 . ?
N1 H1B 0.8800 . ?
N2 H2A 0.8800 . ?
N2 H2B 0.8800 . ?
N3 H3A 0.8800 . ?
N3 H3B 0.8800 . ?
N4 H4A 0.8800 . ?
N4 H4B 0.8800 . ?
N5 H5A 0.8800 . ?
N5 H5B 0.8800 . ?
N6 H6A 0.8800 . ?
N6 H6B 0.8800 . ?
N7 H7A 0.8800 . ?
N7 H7B 0.8800 . ?
N8 H8A 0.8800 . ?
N8 H8B 0.8800 . ?
N9 H9A 0.8800 . ?
N9 H9B 0.8800 . ?
N10 H10A 0.8800 . ?
N10 H10B 0.8800 . ?
O1 Mo17 2.017(9) . ?
O1 Mo8 2.046(8) . ?
O1 Mo11 2.054(8) 3_665 ?
O1 Mo23 2.091(13) 3_665 ?
O2 Mo15 1.996(8) . ?
O2 Mo14 2.058(8) . ?
O2 Mo5 2.065(8) . ?
O2 Mo24 2.066(9) . ?
O2 Mo28 2.068(15) . ?
O3 Mo17 2.003(9) . ?
O3 Mo11 2.050(9) 3_665 ?
O3 Mo29 2.053(14) . ?
O3 Mo9 2.076(8) . ?
O3 Mo23 2.095(13) 3_665 ?
O4 Mo17 2.010(9) . ?
O4 Mo25 2.035(10) . ?
O4 Mo13 2.041(8) . ?
O4 Mo7 2.071(8) . ?
O5 Mo9 1.785(9) . ?
O5 Mo29 1.851(15) . ?
O5 Mo20 2.058(9) 32 ?
O6 Mo15 1.996(8) . ?
O6 Mo28 2.023(15) . ?
O6 Mo5 2.065(8) . ?
O6 Mo10 2.068(8) . ?
O6 Mo27 2.069(12) . ?
O7 Mo24 1.796(9) . ?
O7 Mo14 1.800(9) . ?
O7 Mo16 2.061(9) 2_655 ?
O8 Mo28 1.777(16) . ?
O8 Mo5 1.782(9) . ?
O8 Mo1 2.049(9) . ?
O9 Mo28 1.963(16) . ?
O9 Mo5 2.420(8) . ?
O10 Mo10 1.766(9) . ?
O10 Mo27 1.834(13) . ?
O10 Mo19 2.075(9) . ?
O11 Mo8 1.780(9) 2_655 ?
O11 Mo3 2.057(9) . ?
O12 Mo7 1.787(9) . ?
O12 Mo18 2.063(9) . ?
O13 Mo15 2.340(7) . ?
O14 Mo13 1.787(10) . ?
O14 Mo25 1.851(11) . ?
O14 Mo18 2.031(10) . ?
O15 Mo24 1.688(9) . ?
O15 Mo14 2.434(9) . ?
O16 Mo8 1.772(9) . ?
O16 Mo21 2.074(9) . ?
O17 Mo7 2.430(9) . ?
O18 Mo23 1.718(15) . ?
O18 Mo11 2.438(9) . ?
O19 Mo4 1.935(9) . ?
O19 Mo2 1.955(9) . ?
O20 Mo6 1.804(9) 2_655 ?
O20 Mo22 2.037(9) . ?
O21 Mo23 1.759(13) 32 ?
O21 Mo11 1.782(9) 32 ?
O21 Mo20 2.065(9) . ?
O22 Mo17 2.328(8) . ?
O23 Mo25 1.770(10) . ?
O23 Mo13 1.789(9) . ?
O23 Mo4 2.057(9) 32 ?
O24 Mo6 1.794(8) . ?
O24 Mo16 2.045(8) . ?
O25 Mo4 1.933(10) . ?
O25 Mo2 1.935(9) . ?
O26 Mo19 1.950(9) . ?
O26 Mo21 1.966(9) . ?
O27 Mo29 1.778(15) . ?
O27 Mo9 1.797(9) . ?
O27 Mo4 2.073(9) 32 ?
O28 Mo14 1.664(9) . ?
O28 Mo24 2.413(10) . ?
O29 Mo16 1.679(9) . ?
O30 Mo29 1.791(16) . ?
O30 Mo9 2.385(8) . ?
O31 Mo6 2.405(8) . ?
O32 Mo26 1.682(13) . ?
O32 Mo12 2.385(9) . ?
O33 Mo12 1.785(9) . ?
O33 Mo26 1.852(12) . ?
O33 Mo22 2.050(9) . ?
O34 Mo23 1.799(13) . ?
O34 Mo11 1.806(9) . ?
O34 Mo3 2.041(9) . ?
O35 Mo7 1.693(10) . ?
O36 Mo3 1.922(9) . ?
O36 Mo22 1.958(8) . ?
O37 Mo1 1.662(8) . ?
O38 Mo12 1.705(10) . ?
O38 Mo26 2.407(14) . ?
O39 Mo17 1.683(9) . ?
O40 Mo9 1.675(9) . ?
O40 Mo29 2.266(17) . ?
O41 Mo13 1.651(10) . ?
O41 Mo25 2.289(11) . ?
O42 Mo5 1.660(9) . ?
O42 Mo28 2.121(16) . ?
O43 Mo6 1.689(9) . ?
O44 Mo8 1.685(9) . ?
O45 Mo10 1.662(9) . ?
O45 Mo27 2.314(15) . ?
O46 Mo20 1.685(9) . ?
O47 Mo2 1.697(10) . ?
O48 Mo19 1.677(9) . ?
O49 Mo18 1.636(8) . ?
O50 Mo11 1.685(9) . ?
O50 Mo23 2.412(16) . ?
O51 Se1 1.638(10) . ?
O51 Mo19 2.360(9) . ?
O52 Mo3 1.674(10) . ?
O53 Se5 1.608(10) . ?
O53 Mo1 2.351(9) . ?
O54 Se5 1.608(10) . ?
O54 Mo16 2.341(9) . ?
O55 Mo22 1.659(10) . ?
O56 Mo15 1.675(9) . ?
O57 Se2 1.647(10) . ?
O57 Mo22 2.354(10) . ?
O58 Mo4 1.662(9) . ?
O59 Se4 1.612(10) . ?
O59 Mo2 2.345(10) . ?
O60 Mo15 2.011(8) . ?
O60 Mo14 2.052(8) . ?
O60 Mo6 2.059(9) 2_655 ?
O60 Mo24 2.076(9) . ?
O61 Mo15 2.017(9) . ?
O61 Mo6 2.053(9) 2_655 ?
O61 Mo12 2.055(8) . ?
O61 Mo26 2.071(11) . ?
O62 Mo27 1.986(13) . ?
O62 Mo26 2.016(12) . ?
O62 Mo15 2.033(9) . ?
O62 Mo12 2.058(9) . ?
O62 Mo10 2.059(9) . ?
O63 Mo16 1.937(9) . ?
O63 Mo1 1.960(9) . ?
O64 Mo17 2.007(9) . ?
O64 Mo7 2.043(9) . ?
O64 Mo8 2.084(9) . ?
O65 Mo28 1.727(15) . ?
O65 Mo5 1.799(9) . ?
O65 Mo19 2.039(9) . ?
O66 Mo27 1.745(14) . ?
O66 Mo10 2.399(8) . ?
O67 Mo29 1.964(14) . ?
O67 Mo25 1.986(10) . ?
O67 Mo17 2.018(9) . ?
O67 Mo9 2.070(9) . ?
O67 Mo13 2.072(9) . ?
O68 Mo24 1.798(9) . ?
O68 Mo14 1.838(9) . ?
O68 Mo1 2.036(9) . ?
O69 Mo27 1.757(13) . ?
O69 Mo10 1.788(8) . ?
O69 Mo2 2.062(9) . ?
O70 Mo25 1.736(11) . ?
O70 Mo13 2.377(9) . ?
O71 Mo3 1.946(9) . ?
O71 Mo22 1.967(9) . ?
O72 Mo21 1.931(10) . ?
O72 Mo19 1.941(9) . ?
O73 Mo16 1.928(9) . ?
O73 Mo1 1.936(9) . ?
O74 Mo8 2.376(9) . ?
O75 Mo18 1.932(10) . ?
O75 Mo20 1.934(9) . ?
O76 Mo20 1.932(9) . ?
O76 Mo18 1.940(9) . ?
O77 Mo26 1.776(12) . ?
O77 Mo12 1.808(9) . ?
O77 Mo2 2.034(9) . ?
O78 Mo7 1.793(9) . ?
O78 Mo21 2.054(9) . ?
O79 Mo21 1.655(9) . ?
O80 Se3 1.619(10) . ?
O80 Mo18 2.367(10) . ?
O81 Se1 1.626(9) . ?
O81 Mo21 2.349(9) . ?
O82 Se2 1.633(9) . ?
O82 Mo3 2.366(9) . ?
O83 Se3 1.626(10) . ?
O83 Mo20 2.343(9) . ?
O84 Se4 1.629(10) . ?
O84 Mo4 2.363(9) . ?
O87 O88 0.98(3) 4 ?
O89 Se2 1.548(19) . ?
O90 Se2 1.578(19) . ?
O91 Se4 1.57(2) . ?
O92 Se4 1.63(2) . ?
O93 Se5 1.64(2) . ?
O94 Se5 1.57(2) . ?
O95 Se1 1.598(18) . ?
O96 Se1 1.69(2) . ?
O97 Se3 1.495(19) . ?
O98 Se3 1.59(2) . ?
O99 O99 0.52(8) 18_654 ?
O100 O100 0.82(7) 18_654 ?
Mo1 Mo16 2.6049(16) . ?
Mo2 Mo4 2.6068(16) . ?
Mo3 Mo22 2.6095(16) . ?
Mo9 Mo29 0.598(13) . ?
Mo10 Mo27 0.658(12) . ?
Mo11 Mo23 0.727(12) . ?
Mo12 Mo26 0.706(9) . ?
Mo13 Mo25 0.645(5) . ?
Mo14 Mo24 0.750(4) . ?
Mo18 Mo20 2.6060(17) . ?
Mo19 Mo21 2.6103(16) . ?
N14 C5 1.40(7) . ?
N14 H14A 0.8800 . ?
N14 H14B 0.8800 . ?
C5 N11 1.23(6) . ?
C5 N13 1.36(6) . ?
N11 H11A 0.8800 . ?
N11 H11B 0.8800 . ?
N13 H13A 0.8800 . ?
N13 H13B 0.8800 . ?
